data_1558789
loop_
_publ_author_name
'Zhang, Zhong'
'Wang, Yue-Lin'
'Liu, Yan'
'Huang, Sheng-Li'
'Yang, Guo-Yu'

_publ_section_title
;
 Three ring-shaped Zr(iv)-substituted silicotungstates: syntheses,
 structures and their properties.
;
_journal_issue 35
_journal_name_full Nanoscale
_journal_page_first 18333
_journal_page_last 18341
_journal_paper_doi 10.1039/d0nr02945a
_journal_volume 12
_journal_year 2020
_chemical_formula_sum 'B2 H129 Na9 O216 Si4 W40 Zr8'
_chemical_formula_weight 12010.67
_space_group_crystal_system triclinic
_space_group_IT_number 2
_space_group_name_Hall '-P 1'
_space_group_name_H-M_alt 'P -1'
_audit_creation_method SHELXL-2018/3
_audit_update_record
;
2020-07-17 deposited with the CCDC.	2020-08-03 downloaded from the CCDC.
;
_cell_angle_alpha 93.532(2)
_cell_angle_beta 96.446(2)
_cell_angle_gamma 99.054(3)
_cell_formula_units_Z 2
_cell_length_a 22.7995(8)
_cell_length_b 23.4951(9)
_cell_length_c 24.1703(6)
_cell_measurement_reflns_used 14395
_cell_measurement_temperature 293(2)
_cell_measurement_theta_max 29.1000
_cell_measurement_theta_min 3.4070
_cell_volume 12663.8(7)
_computing_structure_refinement 'SHELXL-2018/3 (Sheldrick, 2018)'
_diffrn_ambient_temperature 293(2)
_diffrn_measured_fraction_theta_full 0.998
_diffrn_measured_fraction_theta_max 0.998
_diffrn_measurement_device_type 'multiwire proportional'
_diffrn_measurement_method 'phi and omega scans'
_diffrn_radiation_type MoK\a
_diffrn_radiation_wavelength 0.71073
_diffrn_reflns_av_R_equivalents 0.0949
_diffrn_reflns_av_unetI/netI 0.1366
_diffrn_reflns_Laue_measured_fraction_full 0.998
_diffrn_reflns_Laue_measured_fraction_max 0.998
_diffrn_reflns_limit_h_max 27
_diffrn_reflns_limit_h_min -27
_diffrn_reflns_limit_k_max 27
_diffrn_reflns_limit_k_min -27
_diffrn_reflns_limit_l_max 28
_diffrn_reflns_limit_l_min -28
_diffrn_reflns_number 128446
_diffrn_reflns_point_group_measured_fraction_full 0.998
_diffrn_reflns_point_group_measured_fraction_max 0.998
_diffrn_reflns_theta_full 25.010
_diffrn_reflns_theta_max 25.010
_diffrn_reflns_theta_min 2.765
_diffrn_source 'sealed tube'
_exptl_absorpt_coefficient_mu 18.528
_exptl_absorpt_correction_T_max 1.00000
_exptl_absorpt_correction_T_min 0.47039
_exptl_absorpt_correction_type multi-scan
_exptl_crystal_colour colorless
_exptl_crystal_density_diffrn 3.150
_exptl_crystal_description block
_exptl_crystal_F_000 10604
_exptl_crystal_size_max 0.180
_exptl_crystal_size_mid 0.140
_exptl_crystal_size_min 0.100
_refine_diff_density_max 5.153
_refine_diff_density_min -2.785
_refine_diff_density_rms 0.531
_refine_ls_extinction_method none
_refine_ls_goodness_of_fit_ref 1.059
_refine_ls_hydrogen_treatment undef
_refine_ls_matrix_type full
_refine_ls_number_parameters 2512
_refine_ls_number_reflns 44545
_refine_ls_number_restraints 5334
_refine_ls_restrained_S_all 1.005
_refine_ls_R_factor_all 0.1256
_refine_ls_R_factor_gt 0.0809
_refine_ls_shift/su_max 0.001
_refine_ls_shift/su_mean 0.000
_refine_ls_structure_factor_coef Fsqd
_refine_ls_weighting_details 'w=1/[\s^2^(Fo^2^)+(0.1226P)^2^] where P=(Fo^2^+2Fc^2^)/3'
_refine_ls_weighting_scheme calc
_refine_ls_wR_factor_gt 0.2210
_refine_ls_wR_factor_ref 0.2583
_reflns_Friedel_coverage 0.000
_reflns_number_gt 25165
_reflns_number_total 44545
_reflns_threshold_expression 'I > 2\s(I)'
_cod_data_source_file d0nr02945a2.cif
_cod_data_source_block 1_sqd
_cod_depositor_comments 'Adding full bibliography for 1558789--1558791.cif.'
_cod_database_code 1558789
_shelx_shelxl_version_number 2018/3
_shelx_space_group_comment
;
The symmetry employed for this shelxl refinement is uniquely defined
by the following loop, which should always be used as a source of
symmetry information in preference to the above space-group names.
They are only intended as comments.
;
_shelx_estimated_absorpt_t_min 0.135
_shelx_estimated_absorpt_t_max 0.259

loop_
_space_group_symop_operation_xyz
'x, y, z'
'-x, -y, -z'

loop_
_atom_site_label
_atom_site_type_symbol
_atom_site_fract_x
_atom_site_fract_y
_atom_site_fract_z
_atom_site_U_iso_or_equiv
_atom_site_adp_type
_atom_site_occupancy
_atom_site_site_symmetry_order
_atom_site_calc_flag
_atom_site_refinement_flags_posn
_atom_site_refinement_flags_adp
_atom_site_refinement_flags_occupancy
_atom_site_disorder_assembly
_atom_site_disorder_group
Zr1 Zr 0.69115(12) 0.83859(12) 0.32191(10) 0.0266(6) Uani 1 1 d . . . . .
Zr2 Zr 0.48704(13) 0.68409(12) 0.26531(10) 0.0309(7) Uani 1 1 d . . . . .
Zr3 Zr 0.36036(13) 0.69209(12) 0.18347(10) 0.0283(6) Uani 1 1 d . . . . .
Zr4 Zr 0.23923(12) 0.87083(11) 0.15380(10) 0.0242(6) Uani 1 1 d . . . . .
Zr5 Zr 0.28228(12) 1.02382(11) 0.14853(9) 0.0217(6) Uani 1 1 d . . . . .
Zr6 Zr 0.47170(11) 1.18177(11) 0.25267(9) 0.0207(6) Uani 1 1 d . . . . .
Zr7 Zr 0.61616(11) 1.17177(11) 0.27990(9) 0.0224(6) Uani 1 1 d . . . . .
Zr8 Zr 0.72313(12) 0.99277(11) 0.35288(9) 0.0218(6) Uani 1 1 d . . . . .
Si1 Si 0.6532(4) 0.6813(3) 0.3255(3) 0.0293(18) Uani 1 1 d . . . . .
Si2 Si 0.1997(4) 0.7132(3) 0.1222(3) 0.0258(17) Uani 1 1 d . . . . .
Si3 Si 0.3089(3) 1.1825(3) 0.1750(3) 0.0199(16) Uani 1 1 d . . . . .
Si4 Si 0.7734(3) 1.1508(3) 0.3544(3) 0.0218(17) Uani 1 1 d . . . . .
W1 W 0.71012(5) 1.08073(5) 0.22588(4) 0.0234(3) Uani 1 1 d . . . . .
W2 W 0.32864(5) 0.77930(5) 0.07209(4) 0.0271(3) Uani 1 1 d . . . . .
W3 W 0.26885(5) 1.11038(5) 0.03919(4) 0.0267(3) Uani 1 1 d . . . . .
W4 W 0.33599(5) 1.10648(5) 0.29068(4) 0.0222(3) Uani 1 1 d . . . . .
W5 W 0.40553(5) 1.10714(5) 0.10785(4) 0.0241(3) Uani 1 1 d . . . . .
W6 W 0.18272(5) 1.10844(5) 0.22158(4) 0.0275(3) Uani 1 1 d . . . . .
W7 W 0.36056(5) 1.24981(5) 0.31024(4) 0.0261(3) Uani 1 1 d . . . . .
W8 W 0.64492(5) 1.08983(5) 0.41098(4) 0.0251(3) Uani 1 1 d . . . . .
W9 W 0.56124(6) 0.76289(5) 0.39040(4) 0.0309(3) Uani 1 1 d . . . . .
W10 W 0.85929(5) 1.06047(5) 0.29196(4) 0.0288(3) Uani 1 1 d . . . . .
W11 W 0.77916(5) 1.07343(5) 0.47704(4) 0.0276(3) Uani 1 1 d . . . . .
W12 W 0.62734(6) 0.75135(5) 0.20343(4) 0.0315(3) Uani 1 1 d . . . . .
W13 W 0.17863(6) 0.79840(6) 0.01054(5) 0.0339(3) Uani 1 1 d . . . . .
W14 W 0.25670(6) 0.77728(5) 0.25682(4) 0.0298(3) Uani 1 1 d . . . . .
W15 W 0.75551(5) 1.22272(5) 0.23213(4) 0.0282(3) Uani 1 1 d . . . . .
W16 W 0.16438(5) 1.18780(5) 0.11048(4) 0.0286(3) Uani 1 1 d . . . . .
W17 W 0.83074(6) 1.23242(6) 0.48417(4) 0.0331(3) Uani 1 1 d . . . . .
W18 W 0.20578(5) 1.25398(5) 0.24007(4) 0.0300(3) Uani 1 1 d . . . . .
W19 W 0.43296(5) 1.26649(5) 0.12919(4) 0.0277(3) Uani 1 1 d . . . . .
W20 W 0.90707(5) 1.20422(6) 0.29929(4) 0.0321(3) Uani 1 1 d . . . . .
W21 W 0.29655(6) 1.27119(5) 0.06011(4) 0.0308(3) Uani 1 1 d . . . . .
W22 W 0.91680(5) 1.13358(6) 0.41621(4) 0.0316(3) Uani 1 1 d . . . . .
W23 W 0.28968(6) 0.63514(6) 0.04821(5) 0.0354(3) Uani 1 1 d . . . . .
W24 W 0.69582(6) 1.24738(5) 0.41760(4) 0.0305(3) Uani 1 1 d . . . . .
W25 W 0.33620(6) 1.33763(5) 0.18900(5) 0.0318(3) Uani 1 1 d . . . . .
W26 W 0.82291(6) 1.30321(5) 0.36794(5) 0.0347(3) Uani 1 1 d . . . . .
W27 W 0.11773(6) 0.79473(6) 0.20430(5) 0.0369(3) Uani 1 1 d . . . . .
W28 W 0.71605(6) 0.75939(6) 0.45124(5) 0.0396(3) Uani 1 1 d . . . . .
W29 W 0.77049(6) 0.74816(6) 0.25586(5) 0.0404(3) Uani 1 1 d . . . . .
W30 W 0.52861(7) 0.61844(6) 0.38892(5) 0.0434(4) Uani 1 1 d . . . . .
W31 W 0.13737(6) 0.65371(6) -0.01496(5) 0.0406(3) Uani 1 1 d . . . . .
W32 W 0.21398(6) 0.61957(6) 0.22826(5) 0.0395(3) Uani 1 1 d . . . . .
W33 W 0.15317(7) 0.55980(6) 0.09983(5) 0.0432(3) Uani 1 1 d . . . . .
W34 W 0.05621(6) 0.72948(6) 0.06076(5) 0.0397(3) Uani 1 1 d . . . . .
W35 W 0.59151(7) 0.59308(6) 0.20448(5) 0.0436(4) Uani 1 1 d . . . . .
W36 W 0.68547(8) 0.61400(6) 0.45166(6) 0.0531(4) Uani 1 1 d . . . . .
W37 W 0.62323(8) 0.52626(6) 0.32127(6) 0.0540(4) Uani 1 1 d . . . . .
W38 W 0.79993(7) 0.67510(7) 0.38646(6) 0.0507(4) Uani 1 1 d . . . . .
W39 W 0.73551(7) 0.58808(7) 0.25462(6) 0.0530(4) Uani 1 1 d . . . . .
W40 W 0.07342(6) 0.63507(6) 0.17666(6) 0.0444(4) Uani 1 1 d . . . . .
Na1 Na 0.3654(6) 1.0593(6) 0.4409(4) 0.045(3) Uani 1 1 d . . . . .
Na2 Na 0.6580(6) 1.0369(6) 0.0689(5) 0.050(3) Uani 1 1 d . . . . .
Na3 Na 0.4311(7) 0.9411(7) 0.3765(5) 0.062(4) Uani 1 1 d . . . . .
Na4 Na 0.5412(6) 0.9343(7) 0.1136(4) 0.054(4) Uani 1 1 d . . . . .
Na5 Na 0.8346(7) 1.0590(8) 0.6409(5) 0.073(5) Uani 1 1 d . . . . .
Na6 Na 0.4325(8) 0.8218(9) 0.4636(7) 0.087(5) Uani 1 1 d . . . . .
Na7 Na 0.9634(8) 1.2148(9) 0.1665(6) 0.086(6) Uani 1 1 d . . . . .
Na8 Na 0.4789(7) 0.8206(7) 0.0069(6) 0.075(5) Uani 1 1 d . . . . .
Na9 Na 0.1203(8) 1.1091(9) 0.3527(6) 0.093(6) Uani 1 1 d . . . . .
B1 B 0.4550(15) 0.8106(14) 0.2359(12) 0.026(7) Uani 1 1 d . U . . .
B2 B 0.5121(14) 1.0542(13) 0.2560(11) 0.022(6) Uani 1 1 d . U . . .
O1 O 0.7519(10) 0.9102(9) 0.3626(8) 0.043(2) Uani 1 1 d . U . . .
O2 O 0.6668(9) 0.9202(9) 0.3087(8) 0.041(2) Uani 1 1 d . U . . .
O3 O 0.3892(10) 0.6602(9) 0.2626(8) 0.043(2) Uani 1 1 d . U . . .
O4 O 0.4439(10) 0.6561(9) 0.1779(8) 0.042(2) Uani 1 1 d . U . . .
O5 O 0.4385(9) 0.7540(9) 0.2303(7) 0.039(2) Uani 1 1 d . U . . .
O6 O 0.5107(9) 0.8394(9) 0.2580(8) 0.041(3) Uani 1 1 d . U . . .
O7 O 0.4139(9) 0.8462(9) 0.2178(7) 0.040(3) Uani 1 1 d . U . . .
O8 O 0.3007(9) 0.9453(9) 0.1832(7) 0.040(2) Uani 1 1 d . U . . .
O9 O 0.2154(9) 0.9489(9) 0.1251(7) 0.041(2) Uani 1 1 d . U . . .
O10 O 0.5435(8) 1.2047(8) 0.3206(7) 0.031(2) Uani 1 1 d . U . . .
O11 O 0.5565(8) 1.2034(8) 0.2160(7) 0.031(2) Uani 1 1 d . U . . .
O12 O 0.5289(9) 1.1109(8) 0.2622(7) 0.033(2) Uani 1 1 d . U . . .
O13 O 0.4611(9) 1.0254(9) 0.2295(7) 0.036(3) Uani 1 1 d . U . . .
O14 O 0.5529(9) 1.0194(8) 0.2746(7) 0.034(3) Uani 1 1 d . U . . .
O15 O 0.2716(9) 1.2477(8) 0.2891(7) 0.032(2) Uani 1 1 d . U . . .
O16 O 0.7801(9) 1.2778(8) 0.2967(7) 0.032(2) Uani 1 1 d . U . . .
O17 O 0.7068(10) 0.6880(10) 0.4922(8) 0.048(2) Uani 1 1 d . U . . .
O18 O 0.4165(8) 1.1219(8) 0.2964(7) 0.029(2) Uani 1 1 d . U . . .
O19 O 0.7689(10) 0.6223(10) 0.4375(8) 0.048(2) Uani 1 1 d . U . . .
O20 O 0.3392(9) 1.1797(8) 0.3409(7) 0.033(2) Uani 1 1 d . U . . .
O21 O 0.6333(10) 0.7560(9) 0.4434(8) 0.044(2) Uani 1 1 d . U . . .
O22 O 0.4175(8) 1.1901(8) 0.0966(7) 0.0303(19) Uani 1 1 d . U . . .
O23 O 0.6522(10) 0.6209(10) 0.2902(8) 0.048(2) Uani 1 1 d . U . . .
O24 O 0.5328(10) 0.6176(9) 0.2368(8) 0.046(2) Uani 1 1 d . U . . .
O25 O 0.2924(9) 1.1947(8) 0.0355(7) 0.031(2) Uani 1 1 d . U . . .
O26 O 0.8394(9) 1.2074(9) 0.2501(7) 0.034(2) Uani 1 1 d . U . . .
O27 O 0.7984(9) 1.0741(9) 0.2410(7) 0.033(2) Uani 1 1 d . U . . .
O28 O 0.6978(9) 1.0807(8) 0.4790(7) 0.033(2) Uani 1 1 d . U . . .
O29 O 0.6626(9) 1.2301(8) 0.3467(7) 0.032(2) Uani 1 1 d . U . . .
O30 O 0.1891(9) 0.8421(9) 0.0765(7) 0.039(2) Uani 1 1 d . U . . .
O31 O 0.2177(9) 0.6945(9) 0.2587(7) 0.038(2) Uani 1 1 d . U . . .
O32 O 0.3254(8) 1.0573(8) 0.2277(7) 0.0308(19) Uani 1 1 d . U . . .
O33 O 0.2470(9) 1.1140(8) 0.2754(7) 0.032(2) Uani 1 1 d . U . . .
O34 O 0.4376(8) 1.2406(8) 0.3054(7) 0.030(2) Uani 1 1 d . U . . .
O35 O 0.7405(9) 1.0971(8) 0.3871(7) 0.0316(19) Uani 1 1 d . U . . .
O36 O 0.7144(10) 0.7518(9) 0.1938(8) 0.043(2) Uani 1 1 d . U . . .
O37 O 0.1319(8) 1.1279(8) 0.1535(7) 0.031(2) Uani 1 1 d . U . . .
O38 O 0.3015(9) 1.3396(8) 0.1113(7) 0.033(2) Uani 1 1 d . U . . .
O39 O 0.1379(11) 0.4855(10) 0.0766(10) 0.061(4) Uani 1 1 d . U . . .
O40 O 0.0913(9) 0.7884(9) 0.0179(7) 0.038(2) Uani 1 1 d . U . . .
O41 O 0.2849(9) 0.6339(9) 0.2007(7) 0.037(2) Uani 1 1 d . U . . .
O42 O 0.1012(8) 1.1897(8) 0.0644(7) 0.031(4) Uani 1 1 d . U . . .
O43 O 0.3147(9) 0.7507(9) 0.2238(7) 0.038(2) Uani 1 1 d . U . . .
O44 O 0.4358(8) 1.1276(8) 0.1802(7) 0.0302(19) Uani 1 1 d . U . . .
O45 O 0.6762(8) 1.2235(8) 0.2364(7) 0.030(2) Uani 1 1 d . U . . .
O46 O 0.2122(9) 1.0604(8) 0.1745(7) 0.0314(19) Uani 1 1 d . U . . .
O47 O 0.5568(9) 0.7351(9) 0.2341(8) 0.040(2) Uani 1 1 d . U . . .
O48 O 0.6253(8) 1.1146(8) 0.3417(7) 0.0303(19) Uani 1 1 d . U . . .
O49 O 0.9199(9) 1.0756(9) 0.3615(7) 0.034(2) Uani 1 1 d . U . . .
O50 O 0.1572(9) 0.8641(9) 0.1883(7) 0.039(2) Uani 1 1 d . U . . .
O51 O 0.1532(9) 1.2452(8) 0.1689(7) 0.033(2) Uani 1 1 d . U . . .
O52 O 0.6730(9) 1.1735(9) 0.4359(7) 0.034(2) Uani 1 1 d . U . . .
O53 O 0.2190(9) 1.2465(8) 0.0847(7) 0.031(2) Uani 1 1 d . U . . .
O54 O 0.3504(8) 1.1055(8) 0.0377(7) 0.030(2) Uani 1 1 d . U . . .
O55 O 0.3044(9) 0.8302(9) 0.1196(7) 0.0374(19) Uani 1 1 d . U . . .
O56 O 0.3170(8) 1.1262(8) 0.1326(7) 0.0288(19) Uani 1 1 d . U . . .
O57 O 0.6125(10) 0.8083(9) 0.3510(8) 0.042(2) Uani 1 1 d . U . . .
O58 O 0.1778(9) 0.8476(9) -0.0373(7) 0.039(4) Uani 1 1 d . U . . .
O59 O 0.0894(9) 0.7112(9) 0.2065(7) 0.039(2) Uani 1 1 d . U . . .
O60 O 0.8400(9) 1.1388(9) 0.3453(7) 0.0340(19) Uani 1 1 d . U . . .
O61 O 0.8062(9) 1.0150(9) 0.3324(7) 0.034(2) Uani 1 1 d . U . . .
O62 O 0.0615(9) 0.8199(9) 0.2374(8) 0.040(4) Uani 1 1 d . U . . .
O63 O 0.2024(8) 1.1337(8) 0.0715(7) 0.031(2) Uani 1 1 d . U . . .
O64 O 0.3253(9) 1.0589(9) 0.3438(7) 0.033(2) Uani 1 1 d . U . . .
O65 O 0.7486(9) 1.3133(9) 0.3955(7) 0.035(2) Uani 1 1 d . U . . .
O66 O 0.4530(9) 1.2462(8) 0.1993(7) 0.031(2) Uani 1 1 d . U . . .
O67 O 0.2313(9) 0.5828(9) 0.0793(8) 0.039(2) Uani 1 1 d . U . . .
O68 O 0.0790(9) 0.7779(9) 0.1289(7) 0.039(2) Uani 1 1 d . U . . .
O69 O 0.2194(9) 0.6494(9) -0.0011(7) 0.039(2) Uani 1 1 d . U . . .
O70 O 0.7363(9) 1.1549(8) 0.2939(7) 0.0315(19) Uani 1 1 d . U . . .
O71 O 0.3465(8) 1.1834(8) 0.2356(7) 0.0297(19) Uani 1 1 d . U . . .
O72 O 0.6969(9) 1.0355(9) 0.1652(7) 0.037(2) Uani 1 1 d . U . . .
O73 O 0.6029(10) 0.7665(9) 0.1350(8) 0.042(4) Uani 1 1 d . U . . .
O74 O 0.7579(9) 1.2574(9) 0.4865(7) 0.037(2) Uani 1 1 d . U . . .
O75 O 0.5372(10) 0.8114(10) 0.4340(8) 0.045(2) Uani 1 1 d . U . . .
O76 O 0.7977(9) 1.1581(9) 0.4952(7) 0.035(2) Uani 1 1 d . U . . .
O77 O 0.2422(9) 1.0929(9) -0.0309(7) 0.036(4) Uani 1 1 d . U . . .
O78 O 0.8578(9) 1.0863(9) 0.4492(7) 0.034(2) Uani 1 1 d . U . . .
O79 O 0.3444(9) 0.6353(9) 0.1103(7) 0.040(2) Uani 1 1 d . U . . .
O80 O 0.9085(9) 1.1281(9) 0.2691(7) 0.037(2) Uani 1 1 d . U . . .
O81 O 0.6384(8) 1.1080(8) 0.2252(7) 0.031(2) Uani 1 1 d . U . . .
O82 O 0.7777(9) 1.2124(8) 0.3925(7) 0.0325(19) Uani 1 1 d . U . . .
O83 O 0.4126(9) 1.3379(8) 0.1630(7) 0.034(2) Uani 1 1 d . U . . .
O84 O 0.7434(9) 1.1517(9) 0.1871(7) 0.033(2) Uani 1 1 d . U . . .
O85 O 0.2726(9) 0.8506(9) 0.2351(7) 0.039(2) Uani 1 1 d . U . . .
O86 O 0.2650(9) 0.7078(9) 0.1060(7) 0.0367(19) Uani 1 1 d . U . . .
O87 O 0.3658(9) 1.0356(8) 0.1191(7) 0.033(2) Uani 1 1 d . U . . .
O88 O 0.2418(8) 1.1842(8) 0.1821(7) 0.0298(19) Uani 1 1 d . U . . .
O89 O 0.7590(9) 1.0014(9) 0.4378(7) 0.034(2) Uani 1 1 d . U . . .
O90 O 0.8545(9) 1.2991(9) 0.4445(7) 0.036(2) Uani 1 1 d . U . . .
O91 O 0.1278(9) 1.0608(8) 0.2489(7) 0.034(3) Uani 1 1 d . U . . .
O92 O 0.3655(9) 1.3049(8) 0.2545(7) 0.033(2) Uani 1 1 d . U . . .
O93 O 0.8905(9) 1.0081(9) 0.2543(7) 0.035(4) Uani 1 1 d . U . . .
O94 O 0.7013(9) 1.0309(9) 0.2803(7) 0.034(2) Uani 1 1 d . U . . .
O95 O 0.8928(9) 1.1970(9) 0.4531(7) 0.035(2) Uani 1 1 d . U . . .
O96 O 0.2581(9) 1.3109(8) 0.2056(7) 0.033(2) Uani 1 1 d . U . . .
O97 O 0.8513(10) 1.3749(10) 0.3581(9) 0.052(4) Uani 1 1 d . U . . .
O98 O 0.0780(10) 0.5668(9) 0.1307(8) 0.043(2) Uani 1 1 d . U . . .
O99 O 0.1555(9) 0.7214(9) 0.0661(7) 0.0367(19) Uani 1 1 d . U . . .
O100 O 0.9534(9) 1.1866(9) 0.3678(7) 0.036(2) Uani 1 1 d . U . . .
O101 O 0.7708(9) 1.2693(9) 0.1778(7) 0.038(4) Uani 1 1 d . U . . .
O102 O 0.1548(9) 0.7294(9) -0.0417(7) 0.038(2) Uani 1 1 d . U . . .
O103 O 0.7976(9) 1.0525(9) 0.5420(8) 0.041(3) Uani 1 1 d . U . . .
O104 O 0.2015(9) 0.7686(9) 0.1680(7) 0.0375(19) Uani 1 1 d . U . . .
O105 O 0.1665(9) 1.1797(9) 0.2550(7) 0.036(2) Uani 1 1 d . U . . .
O106 O 0.3348(8) 1.2427(8) 0.1487(7) 0.0292(19) Uani 1 1 d . U . . .
O107 O 0.7976(10) 0.7263(10) 0.3291(8) 0.047(2) Uani 1 1 d . U . . .
O108 O 0.6739(10) 0.5732(10) 0.1923(8) 0.047(2) Uani 1 1 d . U . . .
O109 O 0.2500(9) 1.0382(8) 0.0663(7) 0.033(2) Uani 1 1 d . U . . .
O110 O 0.2563(9) 0.7828(9) 0.0182(7) 0.037(2) Uani 1 1 d . U . . .
O111 O 0.2845(9) 0.7882(9) 0.3268(8) 0.043(4) Uani 1 1 d . U . . .
O112 O -0.0164(10) 0.7378(10) 0.0470(9) 0.050(4) Uani 1 1 d . U . . .
O113 O 0.8683(10) 1.2589(9) 0.5502(8) 0.043(4) Uani 1 1 d . U . . .
O114 O 0.6485(9) 1.0158(9) 0.3865(7) 0.034(2) Uani 1 1 d . U . . .
O115 O 0.3275(9) 0.7046(9) 0.0260(7) 0.038(2) Uani 1 1 d . U . . .
O116 O 0.4658(9) 1.0878(8) 0.0804(7) 0.031(3) Uani 1 1 d . U . . .
O117 O 0.1742(9) 0.7931(9) 0.2678(7) 0.040(2) Uani 1 1 d . U . . .
O118 O 0.3107(9) 0.5845(9) 0.0011(7) 0.041(4) Uani 1 1 d . U . . .
O119 O 0.6213(10) 0.6673(9) 0.1871(8) 0.045(2) Uani 1 1 d . U . . .
O120 O 0.7375(10) 0.8093(9) 0.5111(8) 0.047(4) Uani 1 1 d . U . . .
O121 O 0.3787(9) 0.7554(9) 0.1254(7) 0.038(2) Uani 1 1 d . U . . .
O122 O 0.5025(9) 1.2960(9) 0.1091(7) 0.041(4) Uani 1 1 d . U . . .
O123 O 0.1237(9) 0.6094(9) 0.2350(8) 0.040(2) Uani 1 1 d . U . . .
O124 O 0.6481(9) 0.8254(9) 0.2395(8) 0.039(2) Uani 1 1 d . U . . .
O125 O 0.1701(9) 0.6518(9) 0.1457(8) 0.040(2) Uani 1 1 d . U . . .
O126 O 0.3806(9) 1.2868(9) 0.0628(7) 0.035(2) Uani 1 1 d . U . . .
O127 O 0.4982(10) 0.7466(9) 0.3346(8) 0.043(2) Uani 1 1 d . U . . .
O128 O 0.4754(10) 0.6261(9) 0.3293(8) 0.046(2) Uani 1 1 d . U . . .
O129 O 0.7547(10) 0.6637(10) 0.2372(8) 0.047(2) Uani 1 1 d . U . . .
O130 O 0.7670(10) 0.8221(9) 0.2853(8) 0.044(2) Uani 1 1 d . U . . .
O131 O 0.3771(9) 0.8218(9) 0.0368(7) 0.040(2) Uani 1 1 d . U . . .
O132 O 0.1205(9) 0.5969(9) 0.0367(8) 0.040(2) Uani 1 1 d . U . . .
O133 O 0.8360(10) 0.7604(10) 0.2250(8) 0.043(4) Uani 1 1 d . U . . .
O134 O 0.7025(10) 0.6824(10) 0.3830(8) 0.047(2) Uani 1 1 d . U . . .
O135 O 0.4819(10) 0.5761(9) 0.4289(8) 0.044(4) Uani 1 1 d . U . . .
O136 O 0.5808(10) 0.5226(10) 0.2476(8) 0.049(2) Uani 1 1 d . U . . .
O137 O 0.1898(9) 0.5538(9) 0.1757(8) 0.041(2) Uani 1 1 d . U . . .
O138 O 0.9632(9) 1.2461(9) 0.2668(7) 0.041(3) Uani 1 1 d . U . . .
O139 O 0.3451(9) 1.4115(9) 0.2109(8) 0.039(4) Uani 1 1 d . U . . .
O140 O 0.0604(9) 0.6720(9) -0.0014(7) 0.040(2) Uani 1 1 d . U . . .
O141 O 0.6076(10) 0.6199(9) 0.4374(8) 0.047(2) Uani 1 1 d . U . . .
O142 O 0.5563(10) 0.5635(10) 0.1409(8) 0.047(4) Uani 1 1 d . U . . .
O143 O 0.5287(10) 0.6923(9) 0.4256(8) 0.044(2) Uani 1 1 d . U . . .
O144 O 0.9809(9) 1.1279(9) 0.4597(8) 0.040(4) Uani 1 1 d . U . . .
O145 O 0.5886(10) 0.6858(9) 0.3420(8) 0.045(2) Uani 1 1 d . U . . .
O146 O 0.0502(9) 0.6670(9) 0.1071(8) 0.040(2) Uani 1 1 d . U . . .
O147 O 0.2746(9) 1.3010(8) 0.0002(7) 0.036(4) Uani 1 1 d . U . . .
O148 O 0.7251(10) 0.8055(9) 0.3929(8) 0.044(2) Uani 1 1 d . U . . .
O149 O 0.1159(10) 0.6113(9) -0.0759(8) 0.044(4) Uani 1 1 d . U . . .
O150 O 0.6472(10) 1.2892(10) 0.4453(8) 0.048(4) Uani 1 1 d . U . . .
O151 O 0.6692(10) 0.5563(10) 0.3881(8) 0.049(2) Uani 1 1 d . U . . .
O152 O 0.3676(9) 1.2985(8) 0.3695(7) 0.035(4) Uani 1 1 d . U . . .
O153 O 0.0003(10) 0.6109(9) 0.1975(9) 0.047(4) Uani 1 1 d . U . . .
O154 O 0.5604(10) 0.5582(10) 0.3489(8) 0.049(2) Uani 1 1 d . U . . .
O155 O 0.6981(10) 0.5235(10) 0.2928(8) 0.049(2) Uani 1 1 d . U . . .
O156 O 0.1675(9) 1.2985(9) 0.2767(7) 0.037(4) Uani 1 1 d . U . . .
O157 O 0.2278(10) 0.5828(10) 0.2875(8) 0.049(4) Uani 1 1 d . U . . .
O158 O 0.5809(9) 1.0796(9) 0.4349(7) 0.036(4) Uani 1 1 d . U . . .
O159 O 0.7952(10) 0.7375(10) 0.4386(8) 0.047(3) Uani 1 1 d . U . . .
O160 O 0.6032(11) 0.4544(10) 0.3323(9) 0.056(5) Uani 1 1 d . U . . .
O161 O 0.6891(11) 0.5712(10) 0.5076(9) 0.056(5) Uani 1 1 d . U . . .
O162 O 0.7900(11) 0.5591(11) 0.2255(9) 0.058(5) Uani 1 1 d . U . . .
O163 O 0.8857(9) 1.2654(9) 0.3442(7) 0.035(2) Uani 1 1 d . U . . .
O164 O 0.6762(10) 0.7339(9) 0.2905(8) 0.043(2) Uani 1 1 d . U . . .
O165 O 0.8741(10) 0.6703(10) 0.3960(9) 0.053(4) Uani 1 1 d . U . . .
O166 O 0.7707(10) 0.6135(10) 0.3290(8) 0.050(2) Uani 1 1 d . U . . .
O1W O 0.6835(10) 1.1451(10) 0.0813(8) 0.050(4) Uani 1 1 d . U . . .
O2W O 0.7573(10) 1.0376(10) 0.0360(8) 0.049(4) Uani 1 1 d . U . . .
O3W O 0.6228(11) 1.0481(11) -0.0271(8) 0.056(5) Uani 1 1 d . U . . .
O4W O 0.6269(10) 0.9364(10) 0.0722(8) 0.044(3) Uani 1 1 d . U . . .
O5W O 0.5855(10) 0.9292(10) 0.2078(8) 0.046(3) Uani 1 1 d . U . . .
O6W O 0.4913(10) 0.9269(10) 0.0210(8) 0.045(3) Uani 1 1 d . U . . .
O7W O 0.4991(10) 0.8247(9) 0.1147(8) 0.044(3) Uani 1 1 d . U . . .
O8W O 0.4401(10) 0.9326(9) 0.1415(8) 0.042(3) Uani 1 1 d . U . . .
O9W O 0.5694(9) 1.0424(9) 0.1226(8) 0.041(3) Uani 1 1 d . U . . .
O10W O 0.3288(11) 0.8148(11) 0.4448(9) 0.062(5) Uani 1 1 d . U . . .
O11W O 0.2677(10) 1.0769(10) 0.4735(8) 0.052(4) Uani 1 1 d . U . . .
O12W O 0.4018(10) 1.0650(10) 0.5367(8) 0.045(4) Uani 1 1 d . U . . .
O13W O 0.3429(9) 0.9574(9) 0.4197(7) 0.039(3) Uani 1 1 d . U . . .
O14W O 0.4567(9) 1.0516(9) 0.3854(7) 0.036(2) Uani 1 1 d . U . . .
O15W O 0.4161(11) 0.7154(11) 0.4513(9) 0.060(4) Uani 1 1 d . U . . .
O16W O 0.3871(9) 0.9447(9) 0.2823(7) 0.040(3) Uani 1 1 d . U . . .
O17W O 0.5225(10) 0.9274(10) 0.3492(8) 0.045(3) Uani 1 1 d . U . . .
O18W O 0.4152(10) 0.8283(10) 0.3573(8) 0.046(3) Uani 1 1 d . U . . .
O19W O 0.4832(10) 0.8072(11) 0.5587(9) 0.058(5) Uani 1 1 d . U . . .
O20W O 0.8745(10) 1.1376(11) 0.1490(8) 0.054(4) Uani 1 1 d . U . . .
O21W O 0.4745(10) 0.9266(10) 0.4652(8) 0.045(3) Uani 1 1 d . U . . .
O22W O 0.8957(10) 1.2818(11) 0.1535(8) 0.053(4) Uani 1 1 d . U . . .
O23W O 0.2060(10) 0.1042(9) 0.8729(8) 0.041(4) Uani 1 1 d . U . . .
O24W O 0.8853(13) 1.0521(12) 0.7347(10) 0.074(5) Uani 1 1 d . U . . .
O25W O 0.8532(12) 1.1610(12) 0.6335(10) 0.069(4) Uani 1 1 d . U . . .
O26W O 0.9325(14) 1.0560(14) 0.6151(11) 0.086(5) Uani 1 1 d . U . . .
O27W O 0.7438(11) 1.0575(11) 0.6778(10) 0.062(5) Uani 1 1 d . U . . .
O28W O 0.8092(11) 0.9556(11) 0.6299(9) 0.059(4) Uani 1 1 d . U . . .
O29W O 0.3917(9) 1.1676(9) 0.4484(7) 0.040(4) Uani 1 1 d . U . . .
O30W O 0.9800(12) 1.1807(13) 0.0683(9) 0.072(5) Uani 1 1 d . U . . .
O31W O 1.0512(12) 1.2867(13) 0.1730(10) 0.070(5) Uani 1 1 d . U . . .
O32W O 0.1267(12) 0.3921(12) 0.0354(11) 0.076(5) Uani 1 1 d . U . . .
O33W O 0.2973(11) 0.0909(10) 0.8326(9) 0.054(4) Uani 1 1 d . U . . .
O34W O 0.1844(12) 1.0001(12) 0.8680(10) 0.069(8) Uani 1 1 d . . . . .
O35W O 0.1502(11) 0.2677(13) 0.3724(8) 0.071(9) Uani 1 1 d . . . . .
O36W O 0.2085(10) 1.1868(10) 0.3811(8) 0.049(4) Uani 1 1 d . U . . .
O37W O 0.5769(11) 0.8005(11) 0.0229(9) 0.059(5) Uani 1 1 d . U . . .
O38W O 0.4229(11) 0.8114(11) -0.0913(9) 0.055(5) Uani 1 1 d . U . . .
O39W O 0.1548(11) 0.1074(11) 0.7831(9) 0.060(5) Uani 1 1 d . U . . .
O40W O 0.4480(11) 0.7148(11) 0.0019(9) 0.059(4) Uani 1 1 d . U . . .
O41W O 0.6026(13) 0.2966(12) 0.0960(10) 0.072(8) Uani 1 1 d . . . . .
O42W O 0.1861(13) 0.3646(12) 0.1176(12) 0.086(5) Uani 1 1 d . U . . .
O43W O 0.4522(17) 0.3291(16) 0.4594(12) 0.113(9) Uani 1 1 d . U . . .
O44W O 0.0371(13) 0.3654(13) 0.0839(12) 0.086(5) Uani 1 1 d . U . . .
O45W O 0.0727(12) 1.1963(12) 0.3352(10) 0.069(5) Uani 1 1 d . U . . .
O46W O 0.1008(13) 1.1213(13) 0.4527(10) 0.080(6) Uani 1 1 d . U . . .
O47W O 0.5512(17) 0.3062(16) 0.4519(12) 0.112(9) Uani 1 1 d . U . . .
O48W O 0.0291(14) 1.0477(14) 0.3329(11) 0.087(6) Uani 1 1 d . U . . .
O49W O 1.0205(12) 1.1425(12) 0.1963(10) 0.068(5) Uani 1 1 d . U . . .
O50W O 0.1400(13) 0.2962(12) -0.0032(12) 0.086(5) Uani 1 1 d . U . . .

loop_
_atom_site_aniso_label
_atom_site_aniso_U_11
_atom_site_aniso_U_22
_atom_site_aniso_U_33
_atom_site_aniso_U_23
_atom_site_aniso_U_13
_atom_site_aniso_U_12
Zr1 0.0253(16) 0.0235(15) 0.0301(13) -0.0007(11) 0.0001(11) 0.0042(12)
Zr2 0.0315(17) 0.0266(16) 0.0312(14) -0.0015(12) -0.0063(11) 0.0030(13)
Zr3 0.0278(17) 0.0230(15) 0.0305(13) -0.0004(11) -0.0027(11) -0.0013(13)
Zr4 0.0235(15) 0.0196(14) 0.0264(13) -0.0046(10) 0.0012(10) -0.0014(12)
Zr5 0.0230(15) 0.0182(14) 0.0223(12) -0.0034(10) 0.0011(10) 0.0015(11)
Zr6 0.0172(14) 0.0221(14) 0.0224(12) 0.0007(10) 0.0022(10) 0.0023(11)
Zr7 0.0190(15) 0.0253(15) 0.0227(12) -0.0002(10) 0.0020(10) 0.0043(12)
Zr8 0.0252(15) 0.0207(14) 0.0190(12) 0.0005(10) 0.0019(10) 0.0031(12)
Si1 0.037(5) 0.012(4) 0.042(4) 0.009(3) 0.003(4) 0.013(4)
Si2 0.027(5) 0.019(4) 0.029(4) -0.004(3) 0.003(3) 0.000(3)
Si3 0.022(4) 0.015(4) 0.022(3) -0.009(3) -0.001(3) 0.008(3)
Si4 0.010(4) 0.035(5) 0.017(3) 0.002(3) 0.003(3) -0.006(3)
W1 0.0225(6) 0.0296(6) 0.0178(5) -0.0003(4) 0.0027(4) 0.0042(5)
W2 0.0263(7) 0.0268(6) 0.0263(5) -0.0015(5) 0.0003(4) 0.0017(5)
W3 0.0288(7) 0.0310(7) 0.0200(5) -0.0006(5) 0.0017(4) 0.0057(5)
W4 0.0208(6) 0.0270(6) 0.0190(5) 0.0007(4) 0.0027(4) 0.0049(5)
W5 0.0222(6) 0.0289(6) 0.0220(5) -0.0002(4) 0.0047(4) 0.0059(5)
W6 0.0213(6) 0.0337(7) 0.0288(6) 0.0027(5) 0.0035(4) 0.0078(5)
W7 0.0266(7) 0.0283(7) 0.0237(5) -0.0043(5) 0.0006(4) 0.0096(5)
W8 0.0230(6) 0.0298(7) 0.0221(5) 0.0008(4) 0.0039(4) 0.0034(5)
W9 0.0358(8) 0.0275(7) 0.0275(6) 0.0028(5) -0.0014(5) 0.0024(6)
W10 0.0208(6) 0.0376(7) 0.0281(6) -0.0007(5) 0.0038(4) 0.0060(5)
W11 0.0279(7) 0.0338(7) 0.0198(5) 0.0003(5) 0.0005(4) 0.0035(5)
W12 0.0318(7) 0.0302(7) 0.0312(6) -0.0032(5) -0.0005(5) 0.0063(6)
W13 0.0336(8) 0.0338(7) 0.0296(6) -0.0019(5) -0.0065(5) 0.0009(6)
W14 0.0314(7) 0.0274(7) 0.0289(6) 0.0015(5) 0.0029(5) 0.0008(5)
W15 0.0223(7) 0.0324(7) 0.0287(6) 0.0063(5) 0.0028(4) -0.0004(5)
W16 0.0250(7) 0.0351(7) 0.0261(5) 0.0008(5) -0.0014(4) 0.0097(5)
W17 0.0335(7) 0.0349(7) 0.0268(6) -0.0063(5) -0.0016(5) 0.0004(6)
W18 0.0275(7) 0.0352(7) 0.0293(6) -0.0021(5) 0.0029(5) 0.0135(6)
W19 0.0266(7) 0.0257(6) 0.0303(6) 0.0066(5) 0.0030(5) 0.0018(5)
W20 0.0192(7) 0.0435(8) 0.0317(6) 0.0046(5) 0.0032(5) -0.0012(6)
W21 0.0329(7) 0.0300(7) 0.0295(6) 0.0068(5) -0.0010(5) 0.0072(6)
W22 0.0224(7) 0.0425(8) 0.0288(6) 0.0015(5) -0.0006(5) 0.0049(6)
W23 0.0366(8) 0.0315(7) 0.0353(6) -0.0085(5) -0.0021(5) 0.0055(6)
W24 0.0293(7) 0.0302(7) 0.0304(6) -0.0070(5) 0.0026(5) 0.0041(6)
W25 0.0365(8) 0.0221(6) 0.0364(6) 0.0008(5) -0.0001(5) 0.0074(6)
W26 0.0322(8) 0.0292(7) 0.0393(6) 0.0003(5) 0.0013(5) -0.0024(6)
W27 0.0290(7) 0.0380(8) 0.0422(7) -0.0019(6) 0.0081(5) 0.0004(6)
W28 0.0466(9) 0.0358(8) 0.0335(6) 0.0008(5) -0.0102(5) 0.0097(6)
W29 0.0328(8) 0.0398(8) 0.0491(7) -0.0071(6) 0.0027(6) 0.0132(6)
W30 0.0513(9) 0.0323(8) 0.0435(7) 0.0110(6) -0.0037(6) 0.0014(7)
W31 0.0387(8) 0.0367(8) 0.0393(7) -0.0081(6) -0.0081(6) -0.0016(6)
W32 0.0409(8) 0.0315(7) 0.0425(7) 0.0061(6) 0.0016(6) -0.0040(6)
W33 0.0427(9) 0.0274(7) 0.0532(8) -0.0036(6) -0.0012(6) -0.0059(6)
W34 0.0267(7) 0.0411(8) 0.0466(7) -0.0028(6) -0.0040(5) -0.0003(6)
W35 0.0484(9) 0.0309(8) 0.0481(7) -0.0100(6) -0.0059(6) 0.0094(7)
W36 0.0676(11) 0.0396(9) 0.0507(8) 0.0108(6) -0.0126(7) 0.0159(8)
W37 0.0685(11) 0.0266(8) 0.0637(9) 0.0014(6) -0.0093(7) 0.0110(7)
W38 0.0466(10) 0.0456(9) 0.0582(8) -0.0029(7) -0.0147(7) 0.0204(7)
W39 0.0534(10) 0.0390(9) 0.0672(9) -0.0090(7) -0.0033(7) 0.0226(7)
W40 0.0348(8) 0.0391(8) 0.0545(8) 0.0009(6) 0.0077(6) -0.0089(7)
Na1 0.051(9) 0.055(9) 0.030(6) 0.011(5) 0.013(5) 0.007(7)
Na2 0.032(8) 0.074(10) 0.044(7) -0.002(6) 0.005(5) 0.015(7)
Na3 0.075(11) 0.088(12) 0.031(6) 0.017(7) 0.019(6) 0.031(9)
Na4 0.047(9) 0.089(11) 0.027(6) -0.006(6) 0.003(5) 0.017(8)
Na5 0.079(12) 0.094(13) 0.042(7) 0.000(7) 0.002(7) 0.002(10)
Na6 0.076(13) 0.097(15) 0.086(11) 0.014(10) -0.001(9) 0.009(10)
Na7 0.069(12) 0.137(18) 0.057(9) 0.017(9) 0.005(7) 0.031(11)
Na8 0.058(11) 0.073(12) 0.089(11) -0.004(9) -0.003(8) 0.013(9)
Na9 0.078(13) 0.135(18) 0.062(9) -0.017(10) -0.005(8) 0.025(12)
B1 0.026(7) 0.026(7) 0.027(7) 0.0020(12) 0.0032(13) 0.0044(15)
B2 0.022(6) 0.022(6) 0.022(6) 0.0017(12) 0.0027(13) 0.0037(15)
O1 0.043(2) 0.043(2) 0.043(2) 0.0030(10) 0.0049(10) 0.0073(10)
O2 0.039(4) 0.038(4) 0.045(3) 0.003(3) 0.000(3) 0.010(3)
O3 0.043(4) 0.042(4) 0.043(4) 0.001(4) 0.001(4) 0.008(4)
O4 0.042(4) 0.038(4) 0.046(4) 0.000(4) 0.003(4) 0.010(4)
O5 0.041(4) 0.036(4) 0.040(4) 0.001(4) 0.002(4) 0.008(4)
O6 0.041(6) 0.039(6) 0.041(6) 0.005(5) 0.000(5) 0.006(6)
O7 0.044(6) 0.036(6) 0.040(5) 0.003(5) 0.006(5) 0.008(6)
O8 0.039(4) 0.038(4) 0.039(4) 0.001(4) 0.000(4) 0.002(4)
O9 0.040(4) 0.039(4) 0.040(4) 0.003(4) -0.001(4) 0.002(4)
O10 0.030(2) 0.031(2) 0.031(2) 0.0026(10) 0.0038(10) 0.0051(10)
O11 0.031(4) 0.031(4) 0.029(4) 0.003(4) 0.003(4) 0.002(4)
O12 0.030(4) 0.033(4) 0.034(4) 0.000(4) 0.004(4) 0.003(4)
O13 0.036(6) 0.032(6) 0.040(6) 0.008(5) 0.004(5) 0.004(6)
O14 0.030(6) 0.028(6) 0.040(5) -0.005(5) 0.000(5) -0.001(5)
O15 0.032(4) 0.033(4) 0.031(3) 0.002(3) 0.003(3) 0.007(3)
O16 0.029(4) 0.035(4) 0.033(4) 0.004(3) 0.007(3) 0.004(4)
O17 0.048(4) 0.044(4) 0.051(4) 0.005(4) -0.005(4) 0.011(4)
O18 0.030(4) 0.030(4) 0.027(3) 0.003(3) 0.002(3) 0.007(3)
O19 0.050(4) 0.042(4) 0.053(4) 0.007(4) -0.004(4) 0.014(4)
O20 0.032(4) 0.035(4) 0.030(4) 0.002(4) 0.002(4) 0.004(4)
O21 0.045(4) 0.040(4) 0.047(4) 0.003(4) 0.001(4) 0.010(4)
O22 0.031(2) 0.030(2) 0.030(2) 0.0025(10) 0.0039(10) 0.0051(10)
O23 0.048(3) 0.042(3) 0.051(3) 0.003(3) -0.001(3) 0.010(3)
O24 0.045(4) 0.042(4) 0.049(4) 0.003(3) 0.000(3) 0.012(4)
O25 0.034(4) 0.030(4) 0.029(3) 0.000(3) 0.005(3) 0.005(3)
O26 0.031(4) 0.041(4) 0.032(3) 0.005(3) 0.005(3) 0.005(3)
O27 0.030(4) 0.037(4) 0.031(4) 0.002(3) 0.005(3) 0.007(4)
O28 0.031(4) 0.036(4) 0.030(4) 0.001(4) 0.004(4) 0.003(4)
O29 0.030(4) 0.034(4) 0.031(3) 0.001(3) 0.002(3) 0.005(3)
O30 0.038(4) 0.038(4) 0.038(4) -0.004(4) 0.002(4) 0.000(4)
O31 0.037(4) 0.037(4) 0.039(4) 0.000(4) 0.001(4) 0.002(4)
O32 0.032(3) 0.031(3) 0.030(3) 0.004(3) 0.005(3) 0.004(3)
O33 0.032(4) 0.033(4) 0.030(3) 0.003(3) 0.004(3) 0.005(3)
O34 0.030(4) 0.031(4) 0.028(4) 0.003(4) 0.001(4) 0.004(4)
O35 0.031(3) 0.034(3) 0.029(3) 0.002(3) 0.002(3) 0.005(3)
O36 0.041(4) 0.041(4) 0.048(4) -0.001(4) 0.003(4) 0.013(4)
O37 0.031(4) 0.033(4) 0.030(4) 0.002(4) 0.003(4) 0.007(4)
O38 0.035(4) 0.031(4) 0.033(4) 0.004(4) 0.004(4) 0.006(4)
O39 0.053(8) 0.044(8) 0.077(8) -0.004(7) -0.009(7) -0.007(7)
O40 0.036(4) 0.037(4) 0.039(4) -0.004(4) 0.003(4) 0.004(4)
O41 0.038(4) 0.035(4) 0.039(4) 0.001(4) 0.001(4) 0.007(4)
O42 0.024(8) 0.039(8) 0.027(7) 0.001(7) -0.009(6) 0.005(7)
O43 0.038(4) 0.037(4) 0.038(3) 0.002(3) 0.003(3) 0.005(3)
O44 0.031(3) 0.031(3) 0.029(3) 0.002(3) 0.005(3) 0.005(3)
O45 0.029(4) 0.031(4) 0.031(4) 0.003(4) 0.006(4) 0.005(4)
O46 0.032(3) 0.032(3) 0.031(3) 0.003(3) 0.004(3) 0.009(3)
O47 0.040(4) 0.036(4) 0.044(4) 0.004(3) 0.001(3) 0.011(4)
O48 0.029(3) 0.032(3) 0.029(3) 0.001(3) 0.004(3) 0.004(3)
O49 0.030(4) 0.037(4) 0.034(4) 0.005(4) 0.000(4) 0.008(4)
O50 0.036(4) 0.038(4) 0.039(4) -0.002(4) 0.005(4) 0.001(4)
O51 0.033(4) 0.035(4) 0.032(4) -0.001(4) 0.002(4) 0.010(4)
O52 0.033(4) 0.034(4) 0.035(4) 0.000(3) 0.004(3) 0.007(4)
O53 0.034(4) 0.031(4) 0.030(4) 0.001(3) 0.004(3) 0.009(4)
O54 0.031(4) 0.030(4) 0.028(4) 0.002(4) 0.003(4) 0.004(4)
O55 0.038(4) 0.036(3) 0.036(3) -0.001(3) 0.002(3) 0.004(3)
O56 0.032(3) 0.029(3) 0.027(3) 0.004(3) 0.007(3) 0.006(3)
O57 0.042(3) 0.040(3) 0.044(3) 0.005(3) 0.003(3) 0.008(3)
O58 0.037(8) 0.032(8) 0.040(7) -0.014(7) 0.000(7) -0.006(7)
O59 0.036(4) 0.037(4) 0.040(4) -0.002(4) 0.005(4) 0.000(4)
O60 0.032(3) 0.038(3) 0.031(3) 0.005(3) 0.004(3) 0.004(3)
O61 0.033(4) 0.036(4) 0.034(3) 0.002(3) 0.004(3) 0.007(3)
O62 0.040(8) 0.039(8) 0.047(8) 0.008(7) 0.020(7) 0.008(7)
O63 0.031(4) 0.033(4) 0.029(3) 0.000(3) 0.005(3) 0.008(4)
O64 0.032(4) 0.037(4) 0.031(4) 0.005(4) 0.004(4) 0.004(4)
O65 0.033(4) 0.037(4) 0.036(4) 0.002(4) 0.006(4) 0.004(4)
O66 0.033(3) 0.031(3) 0.029(3) 0.003(3) 0.002(3) 0.004(3)
O67 0.038(4) 0.035(4) 0.043(4) -0.001(4) -0.001(4) 0.006(4)
O68 0.036(4) 0.039(4) 0.040(4) -0.003(4) 0.001(4) 0.001(4)
O69 0.038(4) 0.036(4) 0.039(4) -0.002(4) 0.001(4) 0.004(4)
O70 0.030(3) 0.034(3) 0.030(3) 0.000(3) 0.003(3) 0.005(3)
O71 0.031(3) 0.030(3) 0.028(3) 0.003(3) 0.005(3) 0.006(3)
O72 0.035(4) 0.039(4) 0.036(4) -0.005(4) 0.007(4) 0.004(4)
O73 0.049(8) 0.036(7) 0.044(7) -0.001(6) 0.014(6) 0.012(7)
O74 0.034(4) 0.039(4) 0.037(4) -0.001(4) 0.002(4) 0.006(4)
O75 0.045(4) 0.044(4) 0.045(4) 0.003(4) 0.003(4) 0.009(4)
O76 0.034(4) 0.035(4) 0.035(3) 0.002(3) 0.001(3) 0.005(3)
O77 0.036(8) 0.035(8) 0.029(7) -0.009(7) -0.007(7) -0.005(7)
O78 0.031(4) 0.037(4) 0.033(3) 0.000(3) 0.004(3) 0.005(3)
O79 0.040(4) 0.037(4) 0.040(4) 0.001(4) 0.000(4) 0.006(4)
O80 0.033(4) 0.043(4) 0.034(4) 0.003(4) 0.007(4) 0.006(4)
O81 0.029(4) 0.034(4) 0.031(4) -0.002(3) 0.002(3) 0.006(4)
O82 0.030(3) 0.035(3) 0.032(3) 0.003(3) 0.003(3) 0.005(3)
O83 0.035(4) 0.033(4) 0.034(4) 0.004(4) 0.003(4) 0.003(4)
O84 0.030(4) 0.037(4) 0.032(4) 0.004(4) 0.007(4) 0.005(4)
O85 0.037(4) 0.038(4) 0.039(4) 0.000(4) 0.002(4) 0.002(4)
O86 0.037(4) 0.034(3) 0.037(3) 0.000(3) 0.001(3) 0.005(3)
O87 0.034(4) 0.033(4) 0.031(4) 0.000(3) 0.004(3) 0.006(4)
O88 0.031(3) 0.031(3) 0.029(3) 0.003(3) 0.006(3) 0.009(3)
O89 0.035(4) 0.035(4) 0.034(4) 0.001(3) 0.005(3) 0.008(4)
O90 0.032(4) 0.037(4) 0.036(4) 0.004(4) 0.003(4) 0.002(4)
O91 0.034(3) 0.035(3) 0.034(3) 0.0028(10) 0.0044(11) 0.0058(11)
O92 0.035(4) 0.031(4) 0.032(4) 0.001(3) 0.002(3) 0.005(4)
O93 0.035(8) 0.034(8) 0.035(7) -0.010(7) -0.004(7) 0.011(7)
O94 0.033(4) 0.036(4) 0.032(3) 0.001(3) 0.004(3) 0.006(3)
O95 0.031(4) 0.037(4) 0.035(4) 0.006(4) -0.001(3) 0.004(4)
O96 0.035(4) 0.034(4) 0.031(4) 0.004(3) 0.004(3) 0.007(4)
O97 0.041(9) 0.050(9) 0.058(8) 0.008(8) -0.008(7) -0.004(8)
O98 0.038(5) 0.038(5) 0.050(4) -0.002(4) 0.004(4) 0.000(4)
O99 0.035(4) 0.035(4) 0.037(3) -0.003(3) 0.003(3) 0.002(3)
O100 0.034(4) 0.040(4) 0.034(4) 0.004(4) 0.003(4) 0.004(4)
O101 0.030(7) 0.048(7) 0.037(7) 0.014(6) 0.009(6) 0.003(7)
O102 0.038(4) 0.036(4) 0.038(4) -0.003(4) 0.000(4) 0.003(4)
O103 0.039(5) 0.043(5) 0.041(4) 0.005(4) 0.004(4) 0.003(4)
O104 0.036(4) 0.037(4) 0.037(3) 0.000(3) 0.004(3) 0.002(3)
O105 0.035(4) 0.038(4) 0.035(4) 0.003(4) 0.003(3) 0.008(4)
O106 0.031(3) 0.029(3) 0.028(3) 0.003(3) 0.003(3) 0.006(3)
O107 0.046(4) 0.043(4) 0.051(4) 0.002(4) 0.002(4) 0.012(4)
O108 0.047(4) 0.044(4) 0.050(4) 0.002(4) 0.001(4) 0.012(4)
O109 0.033(4) 0.034(4) 0.033(4) 0.001(4) 0.004(4) 0.005(4)
O110 0.035(4) 0.036(4) 0.037(4) -0.004(3) 0.002(3) 0.003(4)
O111 0.038(7) 0.047(7) 0.042(7) 0.004(7) 0.003(6) 0.001(7)
O112 0.035(8) 0.050(9) 0.060(8) -0.009(8) -0.005(7) 0.005(8)
O113 0.044(8) 0.039(8) 0.043(7) 0.006(7) 0.003(7) -0.001(7)
O114 0.032(4) 0.035(4) 0.035(4) 0.000(3) 0.006(3) 0.005(4)
O115 0.038(4) 0.036(4) 0.039(4) -0.002(4) -0.001(4) 0.008(4)
O116 0.031(4) 0.032(4) 0.031(4) 0.002(2) 0.005(2) 0.005(2)
O117 0.038(4) 0.037(4) 0.041(4) -0.002(4) 0.002(4) -0.002(4)
O118 0.045(8) 0.040(8) 0.035(7) -0.007(7) -0.003(7) 0.013(7)
O119 0.044(4) 0.042(4) 0.049(4) 0.000(4) 0.004(4) 0.012(4)
O120 0.050(9) 0.037(8) 0.050(8) -0.007(7) -0.006(7) 0.008(8)
O121 0.040(4) 0.036(4) 0.038(3) 0.003(3) 0.000(3) 0.006(3)
O122 0.041(8) 0.045(8) 0.035(7) 0.003(7) 0.013(6) 0.002(7)
O123 0.037(5) 0.035(5) 0.044(4) 0.000(4) 0.000(4) 0.000(4)
O124 0.039(4) 0.036(4) 0.044(4) 0.003(4) 0.003(4) 0.013(4)
O125 0.037(4) 0.037(4) 0.042(3) -0.002(3) 0.001(3) 0.003(3)
O126 0.036(4) 0.033(4) 0.034(4) 0.001(4) 0.005(4) 0.005(4)
O127 0.043(4) 0.040(4) 0.045(4) 0.003(3) 0.001(3) 0.010(3)
O128 0.046(4) 0.039(4) 0.051(4) 0.004(4) -0.002(4) 0.010(4)
O129 0.046(4) 0.044(4) 0.050(4) 0.000(4) 0.002(4) 0.013(4)
O130 0.042(4) 0.041(4) 0.049(4) -0.001(4) 0.003(4) 0.010(4)
O131 0.040(4) 0.041(4) 0.039(4) 0.003(4) 0.007(4) 0.005(4)
O132 0.036(4) 0.036(4) 0.043(4) -0.003(4) -0.001(4) 0.001(4)
O133 0.041(8) 0.046(8) 0.045(8) -0.006(7) 0.007(7) 0.012(8)
O134 0.047(4) 0.042(4) 0.051(3) 0.004(3) -0.003(3) 0.013(3)
O135 0.054(9) 0.037(8) 0.040(8) 0.018(7) 0.001(7) 0.002(8)
O136 0.050(4) 0.044(4) 0.052(4) 0.003(4) -0.002(4) 0.011(4)
O137 0.040(5) 0.037(4) 0.043(4) 0.000(4) 0.000(4) 0.002(4)
O138 0.035(5) 0.052(5) 0.038(5) 0.006(5) 0.010(5) 0.005(5)
O139 0.031(8) 0.028(8) 0.056(8) -0.008(7) -0.007(7) 0.011(7)
O140 0.035(5) 0.040(5) 0.041(4) -0.002(4) -0.001(4) 0.001(4)
O141 0.049(4) 0.040(4) 0.050(4) 0.008(4) -0.002(4) 0.010(4)
O142 0.045(8) 0.048(8) 0.050(7) -0.003(7) -0.005(7) 0.019(7)
O143 0.045(4) 0.040(4) 0.047(4) 0.006(4) 0.002(4) 0.009(4)
O144 0.034(8) 0.039(8) 0.046(8) 0.012(7) -0.006(7) 0.007(7)
O145 0.046(4) 0.040(3) 0.049(3) 0.005(3) -0.001(3) 0.009(3)
O146 0.035(4) 0.037(4) 0.045(4) -0.002(4) 0.002(4) 0.001(4)
O147 0.037(8) 0.028(8) 0.040(7) 0.001(7) 0.000(7) 0.005(7)
O148 0.044(4) 0.041(4) 0.047(4) 0.002(3) 0.000(3) 0.010(3)
O149 0.045(9) 0.035(8) 0.042(8) 0.002(7) -0.010(7) -0.011(8)
O150 0.046(9) 0.045(9) 0.054(8) -0.009(7) 0.010(7) 0.015(8)
O151 0.050(4) 0.043(4) 0.053(4) 0.006(4) -0.002(4) 0.010(4)
O152 0.037(8) 0.032(7) 0.035(7) -0.002(6) 0.001(6) 0.006(7)
O153 0.035(8) 0.036(8) 0.070(8) -0.004(8) 0.005(7) 0.011(7)
O154 0.050(4) 0.043(4) 0.052(4) 0.006(4) -0.002(4) 0.009(4)
O155 0.049(2) 0.049(2) 0.050(2) 0.0039(10) 0.0055(10) 0.0087(11)
O156 0.038(8) 0.041(8) 0.034(7) -0.004(6) 0.001(6) 0.015(7)
O157 0.051(9) 0.041(8) 0.050(8) 0.008(7) 0.002(7) -0.009(8)
O158 0.036(4) 0.036(4) 0.036(4) 0.003(2) 0.005(2) 0.005(2)
O159 0.045(5) 0.045(4) 0.051(4) 0.005(4) -0.004(4) 0.013(4)
O160 0.057(9) 0.045(8) 0.062(8) 0.018(8) -0.011(8) -0.003(8)
O161 0.061(9) 0.044(8) 0.063(8) 0.024(8) -0.006(8) 0.010(8)
O162 0.054(9) 0.057(9) 0.066(8) -0.019(8) 0.006(8) 0.029(8)
O163 0.031(4) 0.039(4) 0.033(4) 0.005(3) 0.006(3) 0.002(4)
O164 0.042(3) 0.040(3) 0.048(3) 0.004(3) 0.000(3) 0.012(3)
O165 0.049(9) 0.051(9) 0.059(8) 0.006(8) -0.022(7) 0.027(8)
O166 0.050(4) 0.045(4) 0.055(4) 0.004(4) -0.003(4) 0.012(4)
O1W 0.056(8) 0.053(8) 0.041(7) -0.005(7) 0.013(7) 0.003(7)
O2W 0.052(9) 0.047(9) 0.047(8) -0.016(8) 0.005(7) 0.013(8)
O3W 0.068(10) 0.065(10) 0.036(8) -0.012(8) 0.008(8) 0.020(9)
O4W 0.045(6) 0.048(6) 0.040(5) -0.004(5) 0.010(5) 0.010(5)
O5W 0.041(6) 0.046(6) 0.050(6) 0.000(6) -0.001(6) 0.011(6)
O6W 0.044(5) 0.047(5) 0.044(5) -0.003(5) 0.007(5) 0.011(5)
O7W 0.045(5) 0.044(5) 0.045(4) 0.001(4) 0.007(4) 0.011(4)
O8W 0.044(6) 0.041(6) 0.041(6) 0.003(5) 0.011(5) 0.008(6)
O9W 0.041(5) 0.042(5) 0.040(4) -0.002(4) 0.006(4) 0.008(5)
O10W 0.054(9) 0.064(9) 0.063(9) -0.003(8) 0.010(8) 0.002(9)
O11W 0.052(9) 0.058(9) 0.042(8) 0.010(8) 0.009(7) 0.000(8)
O12W 0.040(9) 0.058(10) 0.040(8) 0.007(8) 0.015(7) 0.008(9)
O13W 0.038(5) 0.046(5) 0.035(5) 0.008(5) 0.010(5) 0.004(5)
O14W 0.035(4) 0.040(4) 0.033(4) 0.005(4) 0.003(4) 0.002(4)
O15W 0.052(8) 0.061(8) 0.069(8) -0.005(7) 0.012(7) 0.013(7)
O16W 0.044(6) 0.036(6) 0.038(5) 0.003(5) 0.005(5) -0.001(6)
O17W 0.041(6) 0.045(6) 0.046(6) 0.004(6) 0.004(6) -0.001(6)
O18W 0.043(5) 0.046(5) 0.049(4) 0.001(4) 0.002(4) 0.007(4)
O19W 0.042(10) 0.064(10) 0.068(9) -0.012(9) 0.002(8) 0.020(9)
O20W 0.049(7) 0.072(8) 0.042(7) 0.004(7) -0.002(6) 0.014(7)
O21W 0.041(5) 0.050(5) 0.046(5) 0.002(5) 0.010(5) 0.007(5)
O22W 0.041(8) 0.068(9) 0.050(8) 0.019(7) -0.004(7) 0.014(8)
O23W 0.043(10) 0.036(9) 0.044(8) -0.003(7) 0.004(7) 0.011(8)
O24W 0.071(10) 0.064(10) 0.081(9) 0.004(9) 0.005(9) 0.000(9)
O25W 0.065(8) 0.065(8) 0.072(8) 0.008(7) 0.012(7) -0.007(8)
O26W 0.085(5) 0.085(5) 0.087(5) 0.007(2) 0.010(2) 0.014(2)
O27W 0.054(10) 0.058(10) 0.072(9) 0.001(8) 0.012(8) -0.002(9)
O28W 0.054(8) 0.059(8) 0.061(7) 0.004(7) 0.010(7) 0.005(7)
O29W 0.037(7) 0.047(8) 0.034(7) 0.006(6) 0.006(6) 0.004(7)
O30W 0.055(11) 0.101(12) 0.056(10) 0.005(10) 0.001(9) 0.010(10)
O31W 0.056(10) 0.090(10) 0.066(9) 0.010(9) 0.017(8) 0.006(9)
O32W 0.064(9) 0.052(9) 0.100(9) 0.007(8) -0.019(8) -0.010(8)
O33W 0.054(10) 0.044(10) 0.065(9) 0.000(8) 0.002(8) 0.011(8)
O34W 0.057(18) 0.08(2) 0.074(16) -0.001(14) 0.034(13) 0.005(15)
O35W 0.054(17) 0.14(3) 0.028(11) 0.014(13) -0.006(10) 0.038(17)
O36W 0.052(8) 0.055(8) 0.039(7) 0.013(7) 0.005(7) 0.007(7)
O37W 0.057(9) 0.071(9) 0.055(8) 0.009(8) 0.029(8) 0.016(8)
O38W 0.051(10) 0.060(10) 0.054(9) -0.006(8) 0.019(8) 0.004(9)
O39W 0.057(10) 0.047(10) 0.071(9) 0.004(8) -0.007(8) 0.007(8)
O40W 0.058(8) 0.059(8) 0.061(7) -0.003(7) 0.016(7) 0.003(7)
O41W 0.07(2) 0.066(19) 0.080(17) 0.028(14) 0.015(14) 0.011(15)
O42W 0.071(10) 0.060(9) 0.112(9) 0.004(8) -0.017(8) -0.008(8)
O43W 0.14(2) 0.11(2) 0.076(15) -0.011(14) -0.022(15) -0.001(18)
O44W 0.072(10) 0.062(9) 0.111(9) 0.007(8) -0.018(8) -0.011(8)
O45W 0.069(5) 0.070(5) 0.068(5) 0.006(2) 0.009(2) 0.011(2)
O46W 0.078(11) 0.089(11) 0.074(10) 0.010(10) 0.018(9) 0.013(10)
O47W 0.14(2) 0.11(2) 0.076(15) -0.001(13) -0.019(15) 0.000(18)
O48W 0.087(6) 0.087(6) 0.087(6) 0.007(2) 0.011(2) 0.014(2)
O49W 0.058(9) 0.084(9) 0.067(8) 0.011(8) 0.011(8) 0.019(8)
O50W 0.072(10) 0.061(9) 0.113(10) 0.013(8) -0.015(8) -0.011(8)

loop_
_atom_type_symbol
_atom_type_description
_atom_type_scat_dispersion_real
_atom_type_scat_dispersion_imag
_atom_type_scat_source
H H 0.0000 0.0000 'International Tables Vol C Tables 4.2.6.8 and 6.1.1.4'
O O 0.0106 0.0060 'International Tables Vol C Tables 4.2.6.8 and 6.1.1.4'
B B 0.0013 0.0007 'International Tables Vol C Tables 4.2.6.8 and 6.1.1.4'
Si Si 0.0817 0.0704 'International Tables Vol C Tables 4.2.6.8 and 6.1.1.4'
Zr Zr -2.9673 0.5597 'International Tables Vol C Tables 4.2.6.8 and 6.1.1.4'
W W -0.8490 6.8722 'International Tables Vol C Tables 4.2.6.8 and 6.1.1.4'
Na Na 0.0362 0.0249 'International Tables Vol C Tables 4.2.6.8 and 6.1.1.4'

loop_
_geom_angle_atom_site_label_1
_geom_angle_atom_site_label_2
_geom_angle_atom_site_label_3
_geom_angle
_geom_angle_site_symmetry_1
_geom_angle_site_symmetry_3
_geom_angle_publ_flag
O57 Zr1 O148 81.3(8) . . ?
O57 Zr1 O124 90.2(8) . . ?
O148 Zr1 O124 149.7(8) . . ?
O57 Zr1 O130 149.5(9) . . ?
O148 Zr1 O130 88.4(8) . . ?
O124 Zr1 O130 84.4(8) . . ?
O57 Zr1 O2 93.1(9) . . ?
O148 Zr1 O2 131.2(8) . . ?
O124 Zr1 O2 78.0(8) . . ?
O130 Zr1 O2 114.9(8) . . ?
O57 Zr1 O1 122.2(8) . . ?
O148 Zr1 O1 77.5(8) . . ?
O124 Zr1 O1 130.2(8) . . ?
O130 Zr1 O1 82.7(8) . . ?
O2 Zr1 O1 64.8(8) . . ?
O57 Zr1 O164 78.1(8) . . ?
O148 Zr1 O164 79.2(7) . . ?
O124 Zr1 O164 70.6(7) . . ?
O130 Zr1 O164 71.7(8) . . ?
O2 Zr1 O164 147.2(7) . . ?
O1 Zr1 O164 145.7(8) . . ?
O57 Zr1 W29 121.8(6) . . ?
O148 Zr1 W29 84.1(6) . . ?
O124 Zr1 W29 75.9(6) . . ?
O130 Zr1 W29 27.9(6) . . ?
O2 Zr1 W29 135.8(6) . . ?
O1 Zr1 W29 108.6(6) . . ?
O164 Zr1 W29 43.8(5) . . ?
O57 Zr1 W12 83.4(5) . . ?
O148 Zr1 W12 122.2(6) . . ?
O124 Zr1 W12 27.6(6) . . ?
O130 Zr1 W12 78.0(5) . . ?
O2 Zr1 W12 105.0(5) . . ?
O1 Zr1 W12 151.6(5) . . ?
O164 Zr1 W12 43.1(4) . . ?
W29 Zr1 W12 58.81(5) . . ?
O57 Zr1 Zr8 108.2(6) . . ?
O148 Zr1 Zr8 104.7(6) . . ?
O124 Zr1 Zr8 105.6(6) . . ?
O130 Zr1 Zr8 102.2(6) . . ?
O2 Zr1 Zr8 31.7(5) . . ?
O1 Zr1 Zr8 33.2(6) . . ?
O164 Zr1 Zr8 172.9(5) . . ?
W29 Zr1 Zr8 129.98(10) . . ?
W12 Zr1 Zr8 133.06(9) . . ?
O47 Zr2 O127 88.0(8) . . ?
O47 Zr2 O24 81.0(8) . . ?
O127 Zr2 O24 137.1(8) . . ?
O47 Zr2 O128 138.2(8) . . ?
O127 Zr2 O128 81.9(8) . . ?
O24 Zr2 O128 79.4(8) . . ?
O47 Zr2 O3 146.2(8) . . ?
O127 Zr2 O3 95.9(8) . . ?
O24 Zr2 O3 115.9(8) . . ?
O128 Zr2 O3 75.4(8) . . ?
O47 Zr2 O4 89.9(7) . . ?
O127 Zr2 O4 147.1(8) . . ?
O24 Zr2 O4 74.7(8) . . ?
O128 Zr2 O4 119.5(8) . . ?
O3 Zr2 O4 69.0(7) . . ?
O47 Zr2 O5 79.8(8) . . ?
O127 Zr2 O5 77.5(7) . . ?
O24 Zr2 O5 139.3(7) . . ?
O128 Zr2 O5 135.8(8) . . ?
O3 Zr2 O5 68.4(8) . . ?
O4 Zr2 O5 69.8(7) . . ?
O47 Zr2 Zr3 107.7(5) . . ?
O127 Zr2 Zr3 109.3(6) . . ?
O24 Zr2 Zr3 113.6(5) . . ?
O128 Zr2 Zr3 113.9(6) . . ?
O3 Zr2 Zr3 39.6(5) . . ?
O4 Zr2 Zr3 41.0(6) . . ?
O5 Zr2 Zr3 42.1(5) . . ?
O43 Zr3 O79 137.1(8) . . ?
O43 Zr3 O41 80.4(8) . . ?
O79 Zr3 O41 79.2(8) . . ?
O43 Zr3 O121 87.2(8) . . ?
O79 Zr3 O121 82.5(8) . . ?
O41 Zr3 O121 136.7(7) . . ?
O43 Zr3 O3 91.0(8) . . ?
O79 Zr3 O3 119.3(8) . . ?
O41 Zr3 O3 75.6(7) . . ?
O121 Zr3 O3 146.4(8) . . ?
O43 Zr3 O4 148.7(7) . . ?
O79 Zr3 O4 73.9(8) . . ?
O41 Zr3 O4 116.6(8) . . ?
O121 Zr3 O4 95.1(8) . . ?
O3 Zr3 O4 70.1(8) . . ?
O43 Zr3 O5 79.6(8) . . ?
O79 Zr3 O5 137.0(8) . . ?
O41 Zr3 O5 139.0(7) . . ?
O121 Zr3 O5 77.3(7) . . ?
O3 Zr3 O5 69.4(7) . . ?
O4 Zr3 O5 70.5(8) . . ?
O43 Zr3 Zr2 108.4(5) . . ?
O79 Zr3 Zr2 114.3(6) . . ?
O41 Zr3 Zr2 114.1(5) . . ?
O121 Zr3 Zr2 109.2(5) . . ?
O3 Zr3 Zr2 40.4(6) . . ?
O4 Zr3 Zr2 41.6(5) . . ?
O5 Zr3 Zr2 42.5(5) . . ?
O30 Zr4 O8 133.8(8) . . ?
O30 Zr4 O55 83.0(8) . . ?
O8 Zr4 O55 93.0(8) . . ?
O30 Zr4 O50 87.6(8) . . ?
O8 Zr4 O50 114.2(8) . . ?
O55 Zr4 O50 149.3(8) . . ?
O30 Zr4 O9 77.9(8) . . ?
O8 Zr4 O9 65.5(8) . . ?
O55 Zr4 O9 122.0(8) . . ?
O50 Zr4 O9 83.9(8) . . ?
O30 Zr4 O85 148.0(8) . . ?
O8 Zr4 O85 77.5(7) . . ?
O55 Zr4 O85 89.8(8) . . ?
O50 Zr4 O85 82.9(8) . . ?
O9 Zr4 O85 130.9(8) . . ?
O30 Zr4 O104 78.4(7) . . ?
O8 Zr4 O104 146.2(7) . . ?
O55 Zr4 O104 79.8(7) . . ?
O50 Zr4 O104 69.7(7) . . ?
O9 Zr4 O104 145.0(7) . . ?
O85 Zr4 O104 69.6(7) . . ?
O30 Zr4 W27 82.9(6) . . ?
O8 Zr4 W27 134.1(6) . . ?
O55 Zr4 W27 122.6(6) . . ?
O50 Zr4 W27 26.8(6) . . ?
O9 Zr4 W27 108.6(6) . . ?
O85 Zr4 W27 74.9(5) . . ?
O104 Zr4 W27 42.8(5) . . ?
O30 Zr4 W14 121.1(6) . . ?
O8 Zr4 W14 103.9(5) . . ?
O55 Zr4 W14 83.2(5) . . ?
O50 Zr4 W14 76.8(6) . . ?
O9 Zr4 W14 151.8(5) . . ?
O85 Zr4 W14 26.9(5) . . ?
O104 Zr4 W14 42.7(4) . . ?
W27 Zr4 W14 58.64(5) . . ?
O30 Zr4 Zr5 105.1(6) . . ?
O8 Zr4 Zr5 32.9(6) . . ?
O55 Zr4 Zr5 107.5(6) . . ?
O50 Zr4 Zr5 103.1(6) . . ?
O9 Zr4 Zr5 32.9(5) . . ?
O85 Zr4 Zr5 106.8(5) . . ?
O104 Zr4 Zr5 172.1(5) . . ?
W27 Zr4 Zr5 129.90(10) . . ?
W14 Zr4 Zr5 133.65(8) . . ?
O46 Zr5 O87 148.2(8) . . ?
O46 Zr5 O32 83.2(7) . . ?
O87 Zr5 O32 88.5(7) . . ?
O46 Zr5 O109 87.5(7) . . ?
O87 Zr5 O109 84.1(7) . . ?
O32 Zr5 O109 149.0(7) . . ?
O46 Zr5 O9 84.3(8) . . ?
O87 Zr5 O9 123.3(8) . . ?
O32 Zr5 O9 130.0(7) . . ?
O109 Zr5 O9 78.0(7) . . ?
O46 Zr5 O8 118.1(8) . . ?
O87 Zr5 O8 90.2(8) . . ?
O32 Zr5 O8 79.9(7) . . ?
O109 Zr5 O8 130.0(7) . . ?
O9 Zr5 O8 64.3(8) . . ?
O46 Zr5 O56 80.3(7) . . ?
O87 Zr5 O56 67.9(7) . . ?
O32 Zr5 O56 78.1(6) . . ?
O109 Zr5 O56 71.2(6) . . ?
O9 Zr5 O56 146.0(7) . . ?
O8 Zr5 O56 149.1(7) . . ?
O46 Zr5 W5 121.5(5) . . ?
O87 Zr5 W5 26.7(5) . . ?
O32 Zr5 W5 81.3(5) . . ?
O109 Zr5 W5 78.6(5) . . ?
O9 Zr5 W5 144.0(5) . . ?
O8 Zr5 W5 113.9(6) . . ?
O56 Zr5 W5 41.3(4) . . ?
O46 Zr5 W3 84.1(5) . . ?
O87 Zr5 W3 74.4(5) . . ?
O32 Zr5 W3 121.6(5) . . ?
O109 Zr5 W3 27.6(5) . . ?
O9 Zr5 W3 104.9(5) . . ?
O8 Zr5 W3 152.2(5) . . ?
O56 Zr5 W3 43.6(4) . . ?
W5 Zr5 W3 58.72(5) . . ?
O46 Zr5 Zr4 105.5(5) . . ?
O87 Zr5 Zr4 106.2(5) . . ?
O32 Zr5 Zr4 107.4(5) . . ?
O109 Zr5 Zr4 103.5(5) . . ?
O9 Zr5 Zr4 32.7(6) . . ?
O8 Zr5 Zr4 31.8(5) . . ?
O56 Zr5 Zr4 172.2(4) . . ?
W5 Zr5 Zr4 132.98(10) . . ?
W3 Zr5 Zr4 130.85(8) . . ?
O44 Zr6 O66 81.5(7) . . ?
O44 Zr6 O34 134.4(7) . . ?
O66 Zr6 O34 77.1(7) . . ?
O44 Zr6 O18 86.0(7) . . ?
O66 Zr6 O18 133.1(7) . . ?
O34 Zr6 O18 80.2(7) . . ?
O44 Zr6 O10 147.6(8) . . ?
O66 Zr6 O10 118.1(7) . . ?
O34 Zr6 O10 77.4(7) . . ?
O18 Zr6 O10 95.8(7) . . ?
O44 Zr6 O11 89.2(7) . . ?
O66 Zr6 O11 77.4(7) . . ?
O34 Zr6 O11 123.8(7) . . ?
O18 Zr6 O11 147.7(7) . . ?
O10 Zr6 O11 72.1(6) . . ?
O44 Zr6 O12 80.3(7) . . ?
O66 Zr6 O12 141.2(7) . . ?
O34 Zr6 O12 137.7(6) . . ?
O18 Zr6 O12 79.3(7) . . ?
O10 Zr6 O12 68.4(7) . . ?
O11 Zr6 O12 68.4(7) . . ?
O44 Zr6 Zr7 108.1(5) . . ?
O66 Zr6 Zr7 115.0(5) . . ?
O34 Zr6 Zr7 117.4(5) . . ?
O18 Zr6 Zr7 111.8(5) . . ?
O10 Zr6 Zr7 41.5(5) . . ?
O11 Zr6 Zr7 40.4(5) . . ?
O12 Zr6 Zr7 42.1(5) . . ?
O48 Zr7 O81 86.4(7) . . ?
O48 Zr7 O45 134.6(7) . . ?
O81 Zr7 O45 80.1(7) . . ?
O48 Zr7 O29 80.1(7) . . ?
O81 Zr7 O29 135.8(8) . . ?
O45 Zr7 O29 80.1(7) . . ?
O48 Zr7 O11 147.3(7) . . ?
O81 Zr7 O11 94.2(7) . . ?
O45 Zr7 O11 77.3(7) . . ?
O29 Zr7 O11 119.2(7) . . ?
O48 Zr7 O10 90.3(7) . . ?
O81 Zr7 O10 146.4(7) . . ?
O45 Zr7 O10 123.4(7) . . ?
O29 Zr7 O10 76.0(7) . . ?
O11 Zr7 O10 71.4(7) . . ?
O48 Zr7 O12 78.5(7) . . ?
O81 Zr7 O12 78.8(7) . . ?
O45 Zr7 O12 139.0(6) . . ?
O29 Zr7 O12 137.4(7) . . ?
O11 Zr7 O12 69.6(7) . . ?
O10 Zr7 O12 67.8(7) . . ?
O48 Zr7 Zr6 108.4(5) . . ?
O81 Zr7 Zr6 110.5(5) . . ?
O45 Zr7 Zr6 116.9(5) . . ?
O29 Zr7 Zr6 113.8(6) . . ?
O11 Zr7 Zr6 41.1(5) . . ?
O10 Zr7 Zr6 39.9(4) . . ?
O12 Zr7 Zr6 42.9(5) . . ?
O61 Zr8 O94 81.7(8) . . ?
O61 Zr8 O114 149.8(8) . . ?
O94 Zr8 O114 91.1(8) . . ?
O61 Zr8 O89 89.2(7) . . ?
O94 Zr8 O89 149.2(8) . . ?
O114 Zr8 O89 82.1(7) . . ?
O61 Zr8 O2 118.8(8) . . ?
O94 Zr8 O2 82.2(7) . . ?
O114 Zr8 O2 88.9(8) . . ?
O89 Zr8 O2 127.3(8) . . ?
O61 Zr8 O1 82.7(8) . . ?
O94 Zr8 O1 128.9(7) . . ?
O114 Zr8 O1 123.2(8) . . ?
O89 Zr8 O1 78.3(7) . . ?
O2 Zr8 O1 64.0(8) . . ?
O61 Zr8 O35 81.3(7) . . ?
O94 Zr8 O35 78.5(7) . . ?
O114 Zr8 O35 68.5(7) . . ?
O89 Zr8 O35 71.1(7) . . ?
O2 Zr8 O35 149.7(7) . . ?
O1 Zr8 O35 145.5(7) . . ?
O61 Zr8 W8 123.3(6) . . ?
O94 Zr8 W8 83.6(6) . . ?
O114 Zr8 W8 26.5(5) . . ?
O89 Zr8 W8 77.0(6) . . ?
O2 Zr8 W8 112.9(6) . . ?
O1 Zr8 W8 143.5(5) . . ?
O35 Zr8 W8 42.0(4) . . ?
O61 Zr8 W11 84.6(5) . . ?
O94 Zr8 W11 122.0(5) . . ?
O114 Zr8 W11 74.3(5) . . ?
O89 Zr8 W11 27.4(5) . . ?
O2 Zr8 W11 150.0(5) . . ?
O1 Zr8 W11 104.4(5) . . ?
O35 Zr8 W11 43.7(4) . . ?
W8 Zr8 W11 58.77(5) . . ?
O61 Zr8 Zr1 103.9(6) . . ?
O94 Zr8 Zr1 107.9(5) . . ?
O114 Zr8 Zr1 106.3(5) . . ?
O89 Zr8 Zr1 102.8(5) . . ?
O2 Zr8 Zr1 31.7(6) . . ?
O1 Zr8 Zr1 32.4(5) . . ?
O35 Zr8 Zr1 172.1(4) . . ?
W8 Zr8 Zr1 132.75(9) . . ?
W11 Zr8 Zr1 130.08(8) . . ?
O145 Si1 O164 110.7(12) . . ?
O145 Si1 O23 110.3(12) . . ?
O164 Si1 O23 110.2(12) . . ?
O145 Si1 O134 110.7(11) . . ?
O164 Si1 O134 108.5(12) . . ?
O23 Si1 O134 106.4(11) . . ?
O86 Si2 O99 109.7(10) . . ?
O86 Si2 O104 111.9(10) . . ?
O99 Si2 O104 108.5(11) . . ?
O86 Si2 O125 109.3(11) . . ?
O99 Si2 O125 105.9(10) . . ?
O104 Si2 O125 111.4(10) . . ?
O88 Si3 O71 109.3(10) . . ?
O88 Si3 O106 107.0(10) . . ?
O71 Si3 O106 106.5(10) . . ?
O88 Si3 O56 112.4(10) . . ?
O71 Si3 O56 112.0(10) . . ?
O106 Si3 O56 109.5(10) . . ?
O60 Si4 O70 108.7(10) . . ?
O60 Si4 O35 108.3(11) . . ?
O70 Si4 O35 111.1(10) . . ?
O60 Si4 O82 110.1(10) . . ?
O70 Si4 O82 109.0(10) . . ?
O35 Si4 O82 109.6(10) . . ?
O72 W1 O94 103.3(9) . . ?
O72 W1 O81 101.2(9) . . ?
O94 W1 O81 99.1(8) . . ?
O72 W1 O27 94.8(9) . . ?
O94 W1 O27 84.2(8) . . ?
O81 W1 O27 162.3(8) . . ?
O72 W1 O84 93.9(8) . . ?
O94 W1 O84 159.1(8) . . ?
O81 W1 O84 89.0(8) . . ?
O27 W1 O84 82.4(8) . . ?
O72 W1 O70 167.6(8) . . ?
O94 W1 O70 88.7(7) . . ?
O81 W1 O70 79.9(7) . . ?
O27 W1 O70 82.9(7) . . ?
O84 W1 O70 73.7(7) . . ?
O131 W2 O55 103.6(9) . . ?
O131 W2 O121 102.0(9) . . ?
O55 W2 O121 93.7(9) . . ?
O131 W2 O110 95.0(9) . . ?
O55 W2 O110 89.2(8) . . ?
O121 W2 O110 161.6(9) . . ?
O131 W2 O115 96.8(9) . . ?
O55 W2 O115 158.5(9) . . ?
O121 W2 O115 88.7(8) . . ?
O110 W2 O115 82.2(8) . . ?
O131 W2 O86 168.4(8) . . ?
O55 W2 O86 87.8(8) . . ?
O121 W2 O86 79.1(8) . . ?
O110 W2 O86 82.9(7) . . ?
O115 W2 O86 71.6(8) . . ?
O77 W3 O109 99.7(8) . . ?
O77 W3 O54 100.1(9) . . ?
O109 W3 O54 94.5(8) . . ?
O77 W3 O63 104.4(9) . . ?
O109 W3 O63 88.8(8) . . ?
O54 W3 O63 154.3(7) . . ?
O77 W3 O25 97.7(8) . . ?
O109 W3 O25 162.1(7) . . ?
O54 W3 O25 86.5(8) . . ?
O63 W3 O25 82.9(8) . . ?
O77 W3 O56 171.4(9) . . ?
O109 W3 O56 77.6(7) . . ?
O54 W3 O56 72.1(7) . . ?
O63 W3 O56 83.8(7) . . ?
O25 W3 O56 85.7(7) . . ?
O77 W3 Zr5 130.8(7) . . ?
O109 W3 Zr5 31.7(5) . . ?
O54 W3 Zr5 83.2(5) . . ?
O63 W3 Zr5 86.5(5) . . ?
O25 W3 Zr5 131.4(5) . . ?
O56 W3 Zr5 45.9(4) . . ?
O64 W4 O18 101.2(8) . . ?
O64 W4 O32 102.8(8) . . ?
O18 W4 O32 96.4(8) . . ?
O64 W4 O20 95.3(8) . . ?
O18 W4 O20 88.0(8) . . ?
O32 W4 O20 160.2(8) . . ?
O64 W4 O33 94.5(8) . . ?
O18 W4 O33 162.2(8) . . ?
O32 W4 O33 88.2(8) . . ?
O20 W4 O33 82.3(7) . . ?
O64 W4 O71 167.7(8) . . ?
O18 W4 O71 80.9(7) . . ?
O32 W4 O71 89.0(7) . . ?
O20 W4 O71 72.6(7) . . ?
O33 W4 O71 82.0(7) . . ?
O116 W5 O44 101.9(8) . . ?
O116 W5 O87 99.8(9) . . ?
O44 W5 O87 96.6(8) . . ?
O116 W5 O22 100.3(9) . . ?
O44 W5 O22 87.0(8) . . ?
O87 W5 O22 158.4(8) . . ?
O116 W5 O54 99.3(8) . . ?
O44 W5 O54 157.1(8) . . ?
O87 W5 O54 88.5(8) . . ?
O22 W5 O54 80.5(7) . . ?
O116 W5 O56 171.4(7) . . ?
O44 W5 O56 86.4(7) . . ?
O87 W5 O56 76.9(8) . . ?
O22 W5 O56 82.1(7) . . ?
O54 W5 O56 72.9(7) . . ?
O116 W5 Zr5 130.6(6) . . ?
O44 W5 Zr5 90.7(6) . . ?
O87 W5 Zr5 30.9(6) . . ?
O22 W5 Zr5 128.1(6) . . ?
O54 W5 Zr5 82.1(5) . . ?
O56 W5 Zr5 46.0(5) . . ?
O91 W6 O46 102.2(9) . . ?
O91 W6 O33 102.2(8) . . ?
O46 W6 O33 93.6(8) . . ?
O91 W6 O105 98.2(9) . . ?
O46 W6 O105 158.7(8) . . ?
O33 W6 O105 87.8(8) . . ?
O91 W6 O37 98.7(8) . . ?
O46 W6 O37 86.6(8) . . ?
O33 W6 O37 158.5(8) . . ?
O105 W6 O37 84.4(8) . . ?
O91 W6 O88 168.6(8) . . ?
O46 W6 O88 85.6(8) . . ?
O33 W6 O88 85.4(7) . . ?
O105 W6 O88 73.3(7) . . ?
O37 W6 O88 73.2(7) . . ?
O91 W6 Na9 46.5(7) . . ?
O46 W6 Na9 140.2(7) . . ?
O33 W6 Na9 74.9(6) . . ?
O105 W6 Na9 60.5(7) . . ?
O37 W6 Na9 117.6(6) . . ?
O88 W6 Na9 129.8(5) . . ?
O152 W7 O34 102.6(9) . . ?
O152 W7 O20 100.8(8) . . ?
O34 W7 O20 95.1(9) . . ?
O152 W7 O92 98.4(8) . . ?
O34 W7 O92 90.3(8) . . ?
O20 W7 O92 158.3(7) . . ?
O152 W7 O15 96.0(8) . . ?
O34 W7 O15 160.7(7) . . ?
O20 W7 O15 86.2(8) . . ?
O92 W7 O15 82.0(8) . . ?
O152 W7 O71 176.4(8) . . ?
O34 W7 O71 79.9(7) . . ?
O20 W7 O71 76.3(7) . . ?
O92 W7 O71 84.0(7) . . ?
O15 W7 O71 81.7(7) . . ?
O158 W8 O114 99.6(9) . . ?
O158 W8 O48 102.2(9) . . ?
O114 W8 O48 96.2(8) . . ?
O158 W8 O28 99.7(8) . . ?
O114 W8 O28 89.0(8) . . ?
O48 W8 O28 156.3(8) . . ?
O158 W8 O52 100.4(9) . . ?
O114 W8 O52 158.9(9) . . ?
O48 W8 O52 85.9(8) . . ?
O28 W8 O52 81.3(8) . . ?
O158 W8 O35 171.9(8) . . ?
O114 W8 O35 77.4(8) . . ?
O48 W8 O35 85.6(7) . . ?
O28 W8 O35 72.9(7) . . ?
O52 W8 O35 81.9(8) . . ?
O158 W8 Zr8 130.5(7) . . ?
O114 W8 Zr8 31.0(6) . . ?
O48 W8 Zr8 90.2(6) . . ?
O28 W8 Zr8 82.4(6) . . ?
O52 W8 Zr8 128.4(6) . . ?
O35 W8 Zr8 46.5(5) . . ?
O75 W9 O127 101.9(10) . . ?
O75 W9 O57 103.8(10) . . ?
O127 W9 O57 96.8(9) . . ?
O75 W9 O143 97.0(10) . . ?
O127 W9 O143 89.4(9) . . ?
O57 W9 O143 156.6(10) . . ?
O75 W9 O21 94.0(9) . . ?
O127 W9 O21 162.2(9) . . ?
O57 W9 O21 87.0(9) . . ?
O143 W9 O21 80.7(9) . . ?
O75 W9 O145 170.1(9) . . ?
O127 W9 O145 80.0(8) . . ?
O57 W9 O145 85.5(9) . . ?
O143 W9 O145 73.3(8) . . ?
O21 W9 O145 83.0(8) . . ?
O93 W10 O27 102.2(8) . . ?
O93 W10 O61 102.9(9) . . ?
O27 W10 O61 92.5(8) . . ?
O93 W10 O80 96.8(9) . . ?
O27 W10 O80 88.0(8) . . ?
O61 W10 O80 159.7(8) . . ?
O93 W10 O49 99.7(8) . . ?
O27 W10 O49 157.1(8) . . ?
O61 W10 O49 89.1(8) . . ?
O80 W10 O49 82.7(8) . . ?
O93 W10 O60 167.5(8) . . ?
O27 W10 O60 86.0(8) . . ?
O61 W10 O60 86.0(8) . . ?
O80 W10 O60 73.8(7) . . ?
O49 W10 O60 71.3(7) . . ?
O103 W11 O89 99.3(9) . . ?
O103 W11 O28 101.3(9) . . ?
O89 W11 O28 92.4(8) . . ?
O103 W11 O78 101.5(9) . . ?
O89 W11 O78 91.5(8) . . ?
O28 W11 O78 155.9(8) . . ?
O103 W11 O76 98.3(9) . . ?
O89 W11 O76 162.2(7) . . ?
O28 W11 O76 86.5(8) . . ?
O78 W11 O76 82.7(8) . . ?
O103 W11 O35 172.6(8) . . ?
O89 W11 O35 77.9(7) . . ?
O28 W11 O35 72.2(7) . . ?
O78 W11 O35 85.5(7) . . ?
O76 W11 O35 84.9(7) . . ?
O103 W11 Zr8 130.7(7) . . ?
O89 W11 Zr8 31.6(6) . . ?
O28 W11 Zr8 82.9(5) . . ?
O78 W11 Zr8 88.0(5) . . ?
O76 W11 Zr8 131.0(5) . . ?
O35 W11 Zr8 46.3(5) . . ?
O73 W12 O47 102.8(9) . . ?
O73 W12 O124 101.6(9) . . ?
O47 W12 O124 94.2(9) . . ?
O73 W12 O119 96.3(9) . . ?
O47 W12 O119 86.9(9) . . ?
O124 W12 O119 161.3(8) . . ?
O73 W12 O36 97.5(9) . . ?
O47 W12 O36 158.3(8) . . ?
O124 W12 O36 89.1(9) . . ?
O119 W12 O36 83.2(9) . . ?
O73 W12 O164 170.4(9) . . ?
O47 W12 O164 86.8(8) . . ?
O124 W12 O164 77.5(8) . . ?
O119 W12 O164 83.9(8) . . ?
O36 W12 O164 73.0(8) . . ?
O73 W12 Zr1 132.7(7) . . ?
O47 W12 Zr1 90.2(6) . . ?
O124 W12 Zr1 31.4(6) . . ?
O119 W12 Zr1 130.0(6) . . ?
O36 W12 Zr1 81.5(5) . . ?
O164 W12 Zr1 46.1(5) . . ?
O58 W13 O30 103.4(9) . . ?
O58 W13 O110 104.8(9) . . ?
O30 W13 O110 93.9(9) . . ?
O58 W13 O102 97.1(8) . . ?
O30 W13 O102 157.8(9) . . ?
O110 W13 O102 88.9(8) . . ?
O58 W13 O40 96.3(9) . . ?
O30 W13 O40 85.9(8) . . ?
O110 W13 O40 158.3(9) . . ?
O102 W13 O40 83.5(8) . . ?
O58 W13 O99 165.7(8) . . ?
O30 W13 O99 83.8(8) . . ?
O110 W13 O99 86.8(8) . . ?
O102 W13 O99 74.4(7) . . ?
O40 W13 O99 71.6(8) . . ?
O111 W14 O43 104.6(9) . . ?
O111 W14 O85 101.0(9) . . ?
O43 W14 O85 95.7(9) . . ?
O111 W14 O31 96.4(9) . . ?
O43 W14 O31 87.8(9) . . ?
O85 W14 O31 160.7(8) . . ?
O111 W14 O117 95.1(9) . . ?
O43 W14 O117 159.0(8) . . ?
O85 W14 O117 87.3(9) . . ?
O31 W14 O117 82.9(8) . . ?
O111 W14 O104 168.2(9) . . ?
O43 W14 O104 87.2(8) . . ?
O85 W14 O104 77.8(8) . . ?
O31 W14 O104 83.4(7) . . ?
O117 W14 O104 73.1(7) . . ?
O111 W14 Zr4 132.6(7) . . ?
O43 W14 Zr4 90.6(6) . . ?
O85 W14 Zr4 32.0(6) . . ?
O31 W14 Zr4 129.3(5) . . ?
O117 W14 Zr4 81.0(6) . . ?
O104 W14 Zr4 45.9(5) . . ?
O101 W15 O45 102.6(9) . . ?
O101 W15 O84 97.0(8) . . ?
O45 W15 O84 95.3(8) . . ?
O101 W15 O16 99.7(8) . . ?
O45 W15 O16 92.6(8) . . ?
O84 W15 O16 159.5(8) . . ?
O101 W15 O26 96.4(8) . . ?
O45 W15 O26 160.9(7) . . ?
O84 W15 O26 84.7(8) . . ?
O16 W15 O26 81.7(8) . . ?
O101 W15 O70 173.4(8) . . ?
O45 W15 O70 79.2(7) . . ?
O84 W15 O70 76.5(7) . . ?
O16 W15 O70 86.5(7) . . ?
O26 W15 O70 82.3(7) . . ?
O42 W16 O53 100.3(8) . . ?
O42 W16 O63 101.8(8) . . ?
O53 W16 O63 86.9(8) . . ?
O42 W16 O37 98.6(8) . . ?
O53 W16 O37 161.1(8) . . ?
O63 W16 O37 89.5(8) . . ?
O42 W16 O51 99.5(8) . . ?
O53 W16 O51 87.4(8) . . ?
O63 W16 O51 158.6(8) . . ?
O37 W16 O51 89.3(8) . . ?
O42 W16 O88 172.6(8) . . ?
O53 W16 O88 85.2(7) . . ?
O63 W16 O88 83.3(7) . . ?
O37 W16 O88 75.9(7) . . ?
O51 W16 O88 75.6(7) . . ?
O113 W17 O76 103.1(9) . . ?
O113 W17 O74 101.6(9) . . ?
O76 W17 O74 91.6(9) . . ?
O113 W17 O90 98.1(9) . . ?
O76 W17 O90 158.6(7) . . ?
O74 W17 O90 87.2(9) . . ?
O113 W17 O95 100.2(9) . . ?
O76 W17 O95 85.2(9) . . ?
O74 W17 O95 158.2(7) . . ?
O90 W17 O95 88.0(8) . . ?
O113 W17 O82 170.6(9) . . ?
O76 W17 O82 85.1(7) . . ?
O74 W17 O82 73.2(7) . . ?
O90 W17 O82 74.1(7) . . ?
O95 W17 O82 85.0(7) . . ?
O156 W18 O15 104.2(8) . . ?
O156 W18 O105 100.8(9) . . ?
O15 W18 O105 91.3(8) . . ?
O156 W18 O96 100.6(9) . . ?
O15 W18 O96 86.9(8) . . ?
O105 W18 O96 158.3(8) . . ?
O156 W18 O51 97.7(8) . . ?
O15 W18 O51 157.8(8) . . ?
O105 W18 O51 87.7(8) . . ?
O96 W18 O51 86.0(8) . . ?
O156 W18 O88 170.0(8) . . ?
O15 W18 O88 84.1(7) . . ?
O105 W18 O88 73.1(7) . . ?
O96 W18 O88 85.2(7) . . ?
O51 W18 O88 74.4(7) . . ?
O122 W19 O66 103.0(9) . . ?
O122 W19 O22 104.6(9) . . ?
O66 W19 O22 94.4(8) . . ?
O122 W19 O83 98.2(9) . . ?
O66 W19 O83 88.2(8) . . ?
O22 W19 O83 155.8(8) . . ?
O122 W19 O126 97.6(8) . . ?
O66 W19 O126 158.2(8) . . ?
O22 W19 O126 87.1(8) . . ?
O83 W19 O126 81.8(8) . . ?
O122 W19 O106 169.1(8) . . ?
O66 W19 O106 84.7(7) . . ?
O22 W19 O106 82.1(7) . . ?
O83 W19 O106 74.2(7) . . ?
O126 W19 O106 73.9(7) . . ?
O138 W20 O26 101.1(9) . . ?
O138 W20 O80 102.5(9) . . ?
O26 W20 O80 90.0(8) . . ?
O138 W20 O163 98.0(9) . . ?
O26 W20 O163 87.7(8) . . ?
O80 W20 O163 159.5(8) . . ?
O138 W20 O100 101.6(9) . . ?
O26 W20 O100 157.1(8) . . ?
O80 W20 O100 88.3(8) . . ?
O163 W20 O100 86.0(8) . . ?
O138 W20 O60 172.6(9) . . ?
O26 W20 O60 84.4(7) . . ?
O80 W20 O60 72.2(7) . . ?
O163 W20 O60 87.2(7) . . ?
O100 W20 O60 73.4(7) . . ?
O138 W20 Na7 39.3(7) . . ?
O26 W20 Na7 76.5(6) . . ?
O80 W20 Na7 72.3(7) . . ?
O163 W20 Na7 126.6(6) . . ?
O100 W20 Na7 124.3(6) . . ?
O60 W20 Na7 139.5(5) . . ?
O147 W21 O25 102.2(8) . . ?
O147 W21 O126 101.3(9) . . ?
O25 W21 O126 93.0(9) . . ?
O147 W21 O53 99.8(9) . . ?
O25 W21 O53 85.5(8) . . ?
O126 W21 O53 158.6(7) . . ?
O147 W21 O38 97.5(8) . . ?
O25 W21 O38 159.6(7) . . ?
O126 W21 O38 88.5(8) . . ?
O53 W21 O38 85.7(8) . . ?
O147 W21 O106 171.9(8) . . ?
O25 W21 O106 85.1(7) . . ?
O126 W21 O106 74.6(7) . . ?
O53 W21 O106 84.1(7) . . ?
O38 W21 O106 75.7(7) . . ?
O144 W22 O49 99.0(9) . . ?
O144 W22 O95 100.5(9) . . ?
O49 W22 O95 160.2(8) . . ?
O144 W22 O78 101.4(9) . . ?
O49 W22 O78 92.3(8) . . ?
O95 W22 O78 87.1(8) . . ?
O144 W22 O100 97.7(9) . . ?
O49 W22 O100 86.6(8) . . ?
O95 W22 O100 87.6(8) . . ?
O78 W22 O100 160.8(8) . . ?
O144 W22 O60 170.3(8) . . ?
O49 W22 O60 73.6(7) . . ?
O95 W22 O60 86.6(7) . . ?
O78 W22 O60 85.5(7) . . ?
O100 W22 O60 75.8(7) . . ?
O118 W23 O79 102.4(9) . . ?
O118 W23 O115 101.7(9) . . ?
O79 W23 O115 94.5(9) . . ?
O118 W23 O67 97.4(9) . . ?
O79 W23 O67 91.0(8) . . ?
O115 W23 O67 158.5(9) . . ?
O118 W23 O69 95.6(8) . . ?
O79 W23 O69 161.7(9) . . ?
O115 W23 O69 85.0(8) . . ?
O67 W23 O69 83.4(8) . . ?
O118 W23 O86 175.3(9) . . ?
O79 W23 O86 79.1(8) . . ?
O115 W23 O86 73.6(8) . . ?
O67 W23 O86 87.0(8) . . ?
O69 W23 O86 83.2(7) . . ?
O150 W24 O29 102.8(9) . . ?
O150 W24 O52 106.6(10) . . ?
O29 W24 O52 92.4(8) . . ?
O150 W24 O65 94.6(10) . . ?
O29 W24 O65 90.4(8) . . ?
O52 W24 O65 157.3(9) . . ?
O150 W24 O74 96.7(9) . . ?
O29 W24 O74 159.9(9) . . ?
O52 W24 O74 87.0(8) . . ?
O65 W24 O74 82.8(8) . . ?
O150 W24 O82 165.0(9) . . ?
O29 W24 O82 87.4(8) . . ?
O52 W24 O82 83.7(8) . . ?
O65 W24 O82 74.0(8) . . ?
O74 W24 O82 72.5(7) . . ?
O139 W25 O96 101.5(9) . . ?
O139 W25 O92 102.8(8) . . ?
O96 W25 O92 87.7(8) . . ?
O139 W25 O83 98.0(9) . . ?
O96 W25 O83 160.5(8) . . ?
O92 W25 O83 88.7(8) . . ?
O139 W25 O38 99.5(8) . . ?
O96 W25 O38 87.7(8) . . ?
O92 W25 O38 157.7(8) . . ?
O83 W25 O38 88.4(8) . . ?
O139 W25 O106 170.7(8) . . ?
O96 W25 O106 86.6(8) . . ?
O92 W25 O106 82.0(7) . . ?
O83 W25 O106 73.9(7) . . ?
O38 W25 O106 76.0(7) . . ?
O97 W26 O16 101.2(9) . . ?
O97 W26 O90 100.7(9) . . ?
O16 W26 O90 158.1(8) . . ?
O97 W26 O163 100.2(10) . . ?
O16 W26 O163 86.6(8) . . ?
O90 W26 O163 89.6(8) . . ?
O97 W26 O65 100.1(10) . . ?
O16 W26 O65 89.4(8) . . ?
O90 W26 O65 86.7(8) . . ?
O163 W26 O65 159.7(8) . . ?
O97 W26 O82 171.2(9) . . ?
O16 W26 O82 83.7(7) . . ?
O90 W26 O82 74.7(7) . . ?
O163 W26 O82 87.3(8) . . ?
O65 W26 O82 72.5(8) . . ?
O62 W27 O50 98.3(9) . . ?
O62 W27 O117 99.1(9) . . ?
O50 W27 O117 91.2(9) . . ?
O62 W27 O68 101.3(9) . . ?
O50 W27 O68 92.2(8) . . ?
O117 W27 O68 158.6(9) . . ?
O62 W27 O59 97.7(9) . . ?
O50 W27 O59 163.6(9) . . ?
O117 W27 O59 89.9(8) . . ?
O68 W27 O59 81.1(8) . . ?
O62 W27 O104 172.9(8) . . ?
O50 W27 O104 77.8(8) . . ?
O117 W27 O104 75.3(8) . . ?
O68 W27 O104 84.9(8) . . ?
O59 W27 O104 86.6(8) . . ?
O62 W27 Zr4 129.7(7) . . ?
O50 W27 Zr4 31.7(7) . . ?
O117 W27 Zr4 82.9(6) . . ?
O68 W27 Zr4 89.0(6) . . ?
O59 W27 Zr4 132.5(6) . . ?
O104 W27 Zr4 46.1(5) . . ?
O120 W28 O148 103.1(10) . . ?
O120 W28 O21 100.4(10) . . ?
O148 W28 O21 92.9(9) . . ?
O120 W28 O17 96.6(9) . . ?
O148 W28 O17 159.3(9) . . ?
O21 W28 O17 89.5(9) . . ?
O120 W28 O159 100.7(9) . . ?
O148 W28 O159 86.5(9) . . ?
O21 W28 O159 158.4(9) . . ?
O17 W28 O159 83.8(9) . . ?
O120 W28 O134 167.3(9) . . ?
O148 W28 O134 85.3(8) . . ?
O21 W28 O134 88.5(8) . . ?
O17 W28 O134 74.3(8) . . ?
O159 W28 O134 69.9(8) . . ?
O133 W29 O130 101.1(10) . . ?
O133 W29 O36 99.8(9) . . ?
O130 W29 O36 93.6(9) . . ?
O133 W29 O107 103.0(9) . . ?
O130 W29 O107 90.9(9) . . ?
O36 W29 O107 155.5(9) . . ?
O133 W29 O129 95.4(10) . . ?
O130 W29 O129 163.4(9) . . ?
O36 W29 O129 85.9(9) . . ?
O107 W29 O129 83.0(9) . . ?
O133 W29 O164 174.7(8) . . ?
O130 W29 O164 78.6(9) . . ?
O36 W29 O164 75.1(8) . . ?
O107 W29 O164 82.3(8) . . ?
O129 W29 O164 85.2(8) . . ?
O133 W29 Zr1 132.9(7) . . ?
O130 W29 Zr1 32.1(7) . . ?
O36 W29 Zr1 84.1(6) . . ?
O107 W29 Zr1 87.2(7) . . ?
O129 W29 Zr1 131.7(7) . . ?
O164 W29 Zr1 46.5(5) . . ?
O135 W30 O128 100.4(10) . . ?
O135 W30 O143 99.1(10) . . ?
O128 W30 O143 96.2(9) . . ?
O135 W30 O154 100.0(10) . . ?
O128 W30 O154 92.6(9) . . ?
O143 W30 O154 157.2(9) . . ?
O135 W30 O141 98.4(9) . . ?
O128 W30 O141 160.5(9) . . ?
O143 W30 O141 85.5(9) . . ?
O154 W30 O141 79.4(9) . . ?
O135 W30 O145 172.6(9) . . ?
O128 W30 O145 80.0(8) . . ?
O143 W30 O145 73.6(8) . . ?
O154 W30 O145 87.4(9) . . ?
O141 W30 O145 81.9(8) . . ?
O149 W31 O69 102.3(10) . . ?
O149 W31 O132 99.3(9) . . ?
O69 W31 O132 89.9(9) . . ?
O149 W31 O102 101.6(8) . . ?
O69 W31 O102 91.5(9) . . ?
O132 W31 O102 158.3(8) . . ?
O149 W31 O140 98.8(9) . . ?
O69 W31 O140 158.6(8) . . ?
O132 W31 O140 83.4(9) . . ?
O102 W31 O140 87.5(9) . . ?
O149 W31 O99 171.1(9) . . ?
O69 W31 O99 85.5(8) . . ?
O132 W31 O99 84.9(7) . . ?
O102 W31 O99 73.6(7) . . ?
O140 W31 O99 73.7(7) . . ?
O157 W32 O41 105.4(10) . . ?
O157 W32 O31 102.1(9) . . ?
O41 W32 O31 94.8(9) . . ?
O157 W32 O137 97.8(9) . . ?
O41 W32 O137 89.9(9) . . ?
O31 W32 O137 157.5(8) . . ?
O157 W32 O123 91.9(9) . . ?
O41 W32 O123 162.0(8) . . ?
O31 W32 O123 86.1(9) . . ?
O137 W32 O123 82.8(9) . . ?
O157 W32 O125 164.2(9) . . ?
O41 W32 O125 87.5(8) . . ?
O31 W32 O125 85.7(8) . . ?
O137 W32 O125 72.6(8) . . ?
O123 W32 O125 74.7(7) . . ?
O39 W33 O67 102.1(11) . . ?
O39 W33 O132 103.5(9) . . ?
O67 W33 O132 89.0(9) . . ?
O39 W33 O137 99.0(10) . . ?
O67 W33 O137 88.7(8) . . ?
O132 W33 O137 157.4(8) . . ?
O39 W33 O98 99.3(11) . . ?
O67 W33 O98 158.6(9) . . ?
O132 W33 O98 85.8(9) . . ?
O137 W33 O98 88.1(9) . . ?
O39 W33 O125 169.9(9) . . ?
O67 W33 O125 83.5(8) . . ?
O132 W33 O125 84.8(8) . . ?
O137 W33 O125 72.6(8) . . ?
O98 W33 O125 75.3(8) . . ?
O112 W34 O146 101.6(10) . . ?
O112 W34 O40 98.8(10) . . ?
O146 W34 O40 159.5(9) . . ?
O112 W34 O68 100.3(9) . . ?
O146 W34 O68 85.6(8) . . ?
O40 W34 O68 92.0(8) . . ?
O112 W34 O140 99.6(9) . . ?
O146 W34 O140 87.0(8) . . ?
O40 W34 O140 88.4(8) . . ?
O68 W34 O140 159.8(9) . . ?
O112 W34 O99 171.6(9) . . ?
O146 W34 O99 85.1(8) . . ?
O40 W34 O99 74.4(8) . . ?
O68 W34 O99 85.2(8) . . ?
O140 W34 O99 75.5(7) . . ?
O142 W35 O24 102.8(10) . . ?
O142 W35 O119 100.8(10) . . ?
O24 W35 O119 92.1(10) . . ?
O142 W35 O136 99.2(10) . . ?
O24 W35 O136 88.7(10) . . ?
O119 W35 O136 159.3(8) . . ?
O142 W35 O108 95.6(10) . . ?
O24 W35 O108 161.4(8) . . ?
O119 W35 O108 86.2(9) . . ?
O136 W35 O108 86.5(9) . . ?
O142 W35 O23 169.1(9) . . ?
O24 W35 O23 86.7(9) . . ?
O119 W35 O23 84.0(8) . . ?
O136 W35 O23 75.4(8) . . ?
O108 W35 O23 74.8(8) . . ?
O161 W36 O141 104.7(11) . . ?
O161 W36 O17 98.6(10) . . ?
O141 W36 O17 94.1(10) . . ?
O161 W36 O151 101.9(10) . . ?
O141 W36 O151 85.2(10) . . ?
O17 W36 O151 159.0(9) . . ?
O161 W36 O19 99.0(10) . . ?
O141 W36 O19 155.9(9) . . ?
O17 W36 O19 86.5(10) . . ?
O151 W36 O19 85.8(9) . . ?
O161 W36 O134 167.3(9) . . ?
O141 W36 O134 86.3(8) . . ?
O17 W36 O134 74.1(8) . . ?
O151 W36 O134 84.9(8) . . ?
O19 W36 O134 70.7(8) . . ?
O160 W37 O151 102.7(10) . . ?
O160 W37 O154 101.1(11) . . ?
O151 W37 O154 86.4(10) . . ?
O160 W37 O155 99.7(11) . . ?
O151 W37 O155 85.8(9) . . ?
O154 W37 O155 158.9(10) . . ?
O160 W37 O136 96.9(10) . . ?
O151 W37 O136 160.4(10) . . ?
O154 W37 O136 88.4(9) . . ?
O155 W37 O136 92.3(9) . . ?
O160 W37 O23 170.5(9) . . ?
O151 W37 O23 85.0(8) . . ?
O154 W37 O23 84.7(9) . . ?
O155 W37 O23 75.0(9) . . ?
O136 W37 O23 75.7(8) . . ?
O165 W38 O107 101.3(10) . . ?
O165 W38 O159 102.5(10) . . ?
O107 W38 O159 88.8(9) . . ?
O165 W38 O19 101.4(10) . . ?
O107 W38 O19 157.2(9) . . ?
O159 W38 O19 89.1(9) . . ?
O165 W38 O166 100.9(10) . . ?
O107 W38 O166 86.8(9) . . ?
O159 W38 O166 156.6(10) . . ?
O19 W38 O166 86.2(9) . . ?
O165 W38 O134 174.4(9) . . ?
O107 W38 O134 82.8(9) . . ?
O159 W38 O134 73.5(8) . . ?
O19 W38 O134 74.9(9) . . ?
O166 W38 O134 83.2(9) . . ?
O162 W39 O129 99.5(11) . . ?
O162 W39 O166 104.1(10) . . ?
O129 W39 O166 87.4(9) . . ?
O162 W39 O108 99.0(10) . . ?
O129 W39 O108 90.3(9) . . ?
O166 W39 O108 156.9(10) . . ?
O162 W39 O155 102.0(11) . . ?
O129 W39 O155 157.6(10) . . ?
O166 W39 O155 81.3(9) . . ?
O108 W39 O155 92.5(9) . . ?
O162 W39 O23 174.2(9) . . ?
O129 W39 O23 84.2(9) . . ?
O166 W39 O23 80.5(9) . . ?
O108 W39 O23 76.4(8) . . ?
O155 W39 O23 75.0(9) . . ?
O153 W40 O59 101.5(9) . . ?
O153 W40 O123 100.8(9) . . ?
O59 W40 O123 93.5(9) . . ?
O153 W40 O98 97.3(9) . . ?
O59 W40 O98 160.1(9) . . ?
O123 W40 O98 89.2(9) . . ?
O153 W40 O146 100.0(9) . . ?
O59 W40 O146 85.1(8) . . ?
O123 W40 O146 159.1(9) . . ?
O98 W40 O146 85.4(9) . . ?
O153 W40 O125 171.3(8) . . ?
O59 W40 O125 86.9(8) . . ?
O123 W40 O125 76.6(8) . . ?
O98 W40 O125 74.5(8) . . ?
O146 W40 O125 82.5(8) . . ?
O12W Na1 O13W 101.1(8) . . ?
O12W Na1 O64 176.4(10) . . ?
O13W Na1 O64 81.8(7) . . ?
O12W Na1 O29W 86.4(8) . . ?
O13W Na1 O29W 171.5(7) . . ?
O64 Na1 O29W 90.8(7) . . ?
O12W Na1 O11W 85.6(8) . . ?
O13W Na1 O11W 99.7(9) . . ?
O64 Na1 O11W 91.9(8) . . ?
O29W Na1 O11W 84.8(8) . . ?
O12W Na1 O14W 106.9(8) . . ?
O13W Na1 O14W 83.9(8) . . ?
O64 Na1 O14W 75.3(7) . . ?
O29W Na1 O14W 90.1(7) . . ?
O11W Na1 O14W 166.2(8) . . ?
O12W Na1 Na3 104.8(7) . . ?
O13W Na1 Na3 40.4(6) . . ?
O64 Na1 Na3 78.8(6) . . ?
O29W Na1 Na3 133.9(7) . . ?
O11W Na1 Na3 139.6(7) . . ?
O14W Na1 Na3 43.8(5) . . ?
O4W Na2 O72 85.2(8) . . ?
O4W Na2 O3W 100.3(9) . . ?
O72 Na2 O3W 174.5(10) . . ?
O4W Na2 O2W 100.4(9) . . ?
O72 Na2 O2W 93.3(8) . . ?
O3W Na2 O2W 85.5(8) . . ?
O4W Na2 O1W 169.9(8) . . ?
O72 Na2 O1W 87.8(8) . . ?
O3W Na2 O1W 86.8(9) . . ?
O2W Na2 O1W 87.1(8) . . ?
O4W Na2 O9W 82.3(8) . . ?
O72 Na2 O9W 75.0(7) . . ?
O3W Na2 O9W 105.8(9) . . ?
O2W Na2 O9W 167.8(8) . . ?
O1W Na2 O9W 89.0(8) . . ?
O4W Na2 Na4 38.4(6) . . ?
O72 Na2 Na4 80.1(6) . . ?
O3W Na2 Na4 104.4(7) . . ?
O2W Na2 Na4 138.4(8) . . ?
O1W Na2 Na4 133.0(7) . . ?
O9W Na2 Na4 44.0(6) . . ?
O17W Na3 O21W 84.5(9) . . ?
O17W Na3 O16W 92.8(8) . . ?
O21W Na3 O16W 173.5(11) . . ?
O17W Na3 O13W 171.3(9) . . ?
O21W Na3 O13W 87.1(8) . . ?
O16W Na3 O13W 95.7(8) . . ?
O17W Na3 O14W 94.6(9) . . ?
O21W Na3 O14W 97.0(8) . . ?
O16W Na3 O14W 89.2(8) . . ?
O13W Na3 O14W 84.1(8) . . ?
O17W Na3 O18W 78.4(9) . . ?
O21W Na3 O18W 86.1(8) . . ?
O16W Na3 O18W 87.5(8) . . ?
O13W Na3 O18W 103.3(9) . . ?
O14W Na3 O18W 172.2(9) . . ?
O17W Na3 Na6 90.5(7) . . ?
O21W Na3 Na6 43.3(7) . . ?
O16W Na3 Na6 130.9(8) . . ?
O13W Na3 Na6 85.0(7) . . ?
O14W Na3 Na6 139.3(6) . . ?
O18W Na3 Na6 45.4(6) . . ?
O17W Na3 Na1 137.9(8) . . ?
O21W Na3 Na1 88.4(7) . . ?
O16W Na3 Na1 97.6(7) . . ?
O13W Na3 Na1 39.3(6) . . ?
O14W Na3 Na1 45.2(5) . . ?
O18W Na3 Na1 142.4(7) . . ?
Na6 Na3 Na1 111.9(5) . . ?
O4W Na4 O6W 85.5(8) . . ?
O4W Na4 O5W 97.2(9) . . ?
O6W Na4 O5W 172.6(11) . . ?
O4W Na4 O8W 169.9(8) . . ?
O6W Na4 O8W 84.5(8) . . ?
O5W Na4 O8W 92.9(8) . . ?
O4W Na4 O9W 84.4(9) . . ?
O6W Na4 O9W 96.2(8) . . ?
O5W Na4 O9W 90.9(8) . . ?
O8W Na4 O9W 95.6(9) . . ?
O4W Na4 O7W 104.6(9) . . ?
O6W Na4 O7W 86.3(8) . . ?
O5W Na4 O7W 86.4(8) . . ?
O8W Na4 O7W 75.8(8) . . ?
O9W Na4 O7W 170.8(9) . . ?
O4W Na4 Na8 84.7(7) . . ?
O6W Na4 Na8 43.0(6) . . ?
O5W Na4 Na8 130.2(8) . . ?
O8W Na4 Na8 88.6(6) . . ?
O9W Na4 Na8 138.5(7) . . ?
O7W Na4 Na8 45.9(5) . . ?
O4W Na4 Na2 39.9(6) . . ?
O6W Na4 Na2 87.8(7) . . ?
O5W Na4 Na2 98.6(7) . . ?
O8W Na4 Na2 138.4(8) . . ?
O9W Na4 Na2 44.7(6) . . ?
O7W Na4 Na2 144.5(7) . . ?
Na8 Na4 Na2 112.5(4) . . ?
O27W Na5 O25W 95.7(11) . . ?
O27W Na5 O28W 86.1(10) . . ?
O25W Na5 O28W 169.1(10) . . ?
O27W Na5 O26W 172.2(11) . . ?
O25W Na5 O26W 87.8(11) . . ?
O28W Na5 O26W 91.8(11) . . ?
O27W Na5 O103 99.1(10) . . ?
O25W Na5 O103 85.2(9) . . ?
O28W Na5 O103 83.9(9) . . ?
O26W Na5 O103 88.2(9) . . ?
O27W Na5 O24W 89.9(10) . . ?
O25W Na5 O24W 101.3(10) . . ?
O28W Na5 O24W 89.4(10) . . ?
O26W Na5 O24W 82.6(11) . . ?
O103 Na5 O24W 168.4(12) . . ?
O10W Na6 O15W 86.8(10) . . ?
O10W Na6 O21W 106.1(11) . . ?
O15W Na6 O21W 164.5(12) . . ?
O10W Na6 O19W 122.1(11) . . ?
O15W Na6 O19W 83.9(10) . . ?
O21W Na6 O19W 95.9(9) . . ?
O10W Na6 O18W 76.6(9) . . ?
O15W Na6 O18W 91.2(9) . . ?
O21W Na6 O18W 83.8(8) . . ?
O19W Na6 O18W 160.2(11) . . ?
O10W Na6 O75 152.2(10) . . ?
O15W Na6 O75 83.0(10) . . ?
O21W Na6 O75 81.6(9) . . ?
O19W Na6 O75 82.4(9) . . ?
O18W Na6 O75 77.9(8) . . ?
O10W Na6 Na3 82.5(8) . . ?
O15W Na6 Na3 137.8(8) . . ?
O21W Na6 Na3 39.8(6) . . ?
O19W Na6 Na3 135.6(9) . . ?
O18W Na6 Na3 46.6(6) . . ?
O75 Na6 Na3 87.9(7) . . ?
O22W Na7 O49W 167.7(11) . . ?
O22W Na7 O31W 94.6(12) . . ?
O49W Na7 O31W 92.1(11) . . ?
O22W Na7 O20W 86.8(10) . . ?
O49W Na7 O20W 87.8(11) . . ?
O31W Na7 O20W 173.6(11) . . ?
O22W Na7 O138 82.4(9) . . ?
O49W Na7 O138 88.0(9) . . ?
O31W Na7 O138 84.4(9) . . ?
O20W Na7 O138 101.9(9) . . ?
O22W Na7 O30W 105.1(10) . . ?
O49W Na7 O30W 85.2(11) . . ?
O31W Na7 O30W 90.4(10) . . ?
O20W Na7 O30W 83.3(10) . . ?
O138 Na7 O30W 171.3(11) . . ?
O22W Na7 W20 83.0(7) . . ?
O49W Na7 W20 85.0(7) . . ?
O31W Na7 W20 111.1(8) . . ?
O20W Na7 W20 75.2(6) . . ?
O138 Na7 W20 26.8(5) . . ?
O30W Na7 W20 156.6(10) . . ?
O37W Na8 O6W 104.2(10) . . ?
O37W Na8 O40W 85.2(10) . . ?
O6W Na8 O40W 168.4(11) . . ?
O37W Na8 O131 151.0(10) . . ?
O6W Na8 O131 85.2(9) . . ?
O40W Na8 O131 83.4(9) . . ?
O37W Na8 O38W 121.2(10) . . ?
O6W Na8 O38W 96.5(9) . . ?
O40W Na8 O38W 84.2(9) . . ?
O131 Na8 O38W 84.0(8) . . ?
O37W Na8 O7W 76.8(8) . . ?
O6W Na8 O7W 84.9(8) . . ?
O40W Na8 O7W 90.7(9) . . ?
O131 Na8 O7W 76.8(8) . . ?
O38W Na8 O7W 160.6(10) . . ?
O37W Na8 Na4 80.6(7) . . ?
O6W Na8 Na4 41.1(5) . . ?
O40W Na8 Na4 136.8(8) . . ?
O131 Na8 Na4 89.8(7) . . ?
O38W Na8 Na4 137.5(9) . . ?
O7W Na8 Na4 46.4(6) . . ?
O48W Na9 O28W 103.6(13) . 2_676 ?
O48W Na9 O36W 170.3(13) . . ?
O28W Na9 O36W 84.6(10) 2_676 . ?
O48W Na9 O46W 88.9(12) . . ?
O28W Na9 O46W 94.8(11) 2_676 . ?
O36W Na9 O46W 85.1(9) . . ?
O48W Na9 O45W 92.0(12) . . ?
O28W Na9 O45W 164.2(13) 2_676 . ?
O36W Na9 O45W 80.1(10) . . ?
O46W Na9 O45W 88.0(11) . . ?
O48W Na9 O91 78.0(10) . . ?
O28W Na9 O91 76.7(8) 2_676 . ?
O36W Na9 O91 109.4(9) . . ?
O46W Na9 O91 162.0(12) . . ?
O45W Na9 O91 104.5(9) . . ?
O48W Na9 W6 104.1(8) . . ?
O28W Na9 W6 79.9(7) 2_676 . ?
O36W Na9 W6 82.2(7) . . ?
O46W Na9 W6 166.7(10) . . ?
O45W Na9 W6 93.9(8) . . ?
O91 Na9 W6 27.9(4) . . ?
O5 B1 O6 125(3) . . ?
O5 B1 O7 119(3) . . ?
O6 B1 O7 115(3) . . ?
O12 B2 O13 127(3) . . ?
O12 B2 O14 118(2) . . ?
O13 B2 O14 114(2) . . ?
Zr1 O1 Zr8 114.4(9) . . ?
Zr1 O2 Zr8 116.6(9) . . ?
Zr3 O3 Zr2 100.0(8) . . ?
Zr3 O4 Zr2 97.4(8) . . ?
B1 O5 Zr3 135.4(19) . . ?
B1 O5 Zr2 129.2(18) . . ?
Zr3 O5 Zr2 95.3(8) . . ?
Zr4 O8 Zr5 115.3(9) . . ?
Zr4 O9 Zr5 114.4(9) . . ?
Zr6 O10 Zr7 98.6(7) . . ?
Zr7 O11 Zr6 98.5(7) . . ?
B2 O12 Zr7 135.9(19) . . ?
B2 O12 Zr6 129.0(18) . . ?
Zr7 O12 Zr6 95.1(7) . . ?
W18 O15 W7 153.2(10) . . ?
W26 O16 W15 153.4(12) . . ?
W36 O17 W28 119.9(10) . . ?
W4 O18 Zr6 128.5(9) . . ?
W38 O19 W36 121.4(11) . . ?
W7 O20 W4 116.9(9) . . ?
W28 O21 W9 144.8(11) . . ?
W19 O22 W5 147.6(9) . . ?
Si1 O23 W35 123.0(12) . . ?
Si1 O23 W39 126.3(12) . . ?
W35 O23 W39 91.4(7) . . ?
Si1 O23 W37 125.8(11) . . ?
W35 O23 W37 90.4(7) . . ?
W39 O23 W37 89.1(8) . . ?
W35 O24 Zr2 152.3(13) . . ?
W21 O25 W3 154.0(10) . . ?
W20 O26 W15 152.5(10) . . ?
W10 O27 W1 146.6(10) . . ?
W11 O28 W8 121.8(9) . . ?
W24 O29 Zr7 152.6(11) . . ?
W13 O30 Zr4 150.4(13) . . ?
W32 O31 W14 144.6(11) . . ?
W4 O32 Zr5 153.5(11) . . ?
W6 O33 W4 144.9(10) . . ?
W7 O34 Zr6 129.6(9) . . ?
Si4 O35 W8 124.4(11) . . ?
Si4 O35 W11 123.3(10) . . ?
W8 O35 W11 92.3(6) . . ?
Si4 O35 Zr8 125.5(9) . . ?
W8 O35 Zr8 91.5(6) . . ?
W11 O35 Zr8 90.0(6) . . ?
W29 O36 W12 120.2(10) . . ?
W16 O37 W6 119.1(9) . . ?
W25 O38 W21 118.5(10) . . ?
W34 O40 W13 120.2(11) . . ?
W32 O41 Zr3 151.0(12) . . ?
W14 O43 Zr3 159.4(12) . . ?
W5 O44 Zr6 158.7(11) . . ?
W15 O45 Zr7 129.8(10) . . ?
W6 O46 Zr5 151.2(10) . . ?
W12 O47 Zr2 156.8(12) . . ?
W8 O48 Zr7 158.7(10) . . ?
W22 O49 W10 121.4(10) . . ?
W27 O50 Zr4 121.5(11) . . ?
W16 O51 W18 118.9(10) . . ?
W24 O52 W8 148.8(10) . . ?
W16 O53 W21 149.1(11) . . ?
W3 O54 W5 121.3(9) . . ?
W2 O55 Zr4 153.5(11) . . ?
Si3 O56 W5 125.0(10) . . ?
Si3 O56 W3 121.9(10) . . ?
W5 O56 W3 93.1(6) . . ?
Si3 O56 Zr5 124.2(9) . . ?
W5 O56 Zr5 92.7(7) . . ?
W3 O56 Zr5 90.5(6) . . ?
W9 O57 Zr1 157.3(12) . . ?
W40 O59 W27 153.8(11) . . ?
Si4 O60 W10 124.4(10) . . ?
Si4 O60 W22 125.5(9) . . ?
W10 O60 W22 93.7(7) . . ?
Si4 O60 W20 121.9(11) . . ?
W10 O60 W20 91.2(7) . . ?
W22 O60 W20 90.6(7) . . ?
W10 O61 Zr8 149.4(11) . . ?
W16 O63 W3 153.2(11) . . ?
W4 O64 Na1 135.2(10) . . ?
W26 O65 W24 120.5(11) . . ?
W19 O66 Zr6 149.1(10) . . ?
W33 O67 W23 152.3(12) . . ?
W34 O68 W27 153.0(13) . . ?
W31 O69 W23 151.4(11) . . ?
Si4 O70 W15 127.7(10) . . ?
Si4 O70 W1 125.0(11) . . ?
W15 O70 W1 93.7(6) . . ?
Si3 O71 W7 130.4(11) . . ?
Si3 O71 W4 123.0(10) . . ?
W7 O71 W4 92.9(6) . . ?
W1 O72 Na2 138.9(12) . . ?
W17 O74 W24 121.1(10) . . ?
W9 O75 Na6 133.4(11) . . ?
W17 O76 W11 154.6(11) . . ?
W22 O78 W11 150.3(12) . . ?
W23 O79 Zr3 128.5(11) . . ?
W20 O80 W10 122.7(10) . . ?
W1 O81 Zr7 128.2(9) . . ?
Si4 O82 W24 123.2(10) . . ?
Si4 O82 W26 124.5(10) . . ?
W24 O82 W26 93.0(7) . . ?
Si4 O82 W17 123.8(10) . . ?
W24 O82 W17 93.1(6) . . ?
W26 O82 W17 90.0(6) . . ?
W25 O83 W19 120.3(10) . . ?
W15 O84 W1 114.6(8) . . ?
W14 O85 Zr4 121.1(9) . . ?
Si2 O86 W2 125.6(11) . . ?
Si2 O86 W23 126.6(11) . . ?
W2 O86 W23 93.5(7) . . ?
W5 O87 Zr5 122.3(10) . . ?
Si3 O88 W16 126.5(9) . . ?
Si3 O88 W6 121.4(10) . . ?
W16 O88 W6 91.7(7) . . ?
Si3 O88 W18 126.0(10) . . ?
W16 O88 W18 90.9(7) . . ?
W6 O88 W18 90.0(6) . . ?
W11 O89 Zr8 121.0(10) . . ?
W26 O90 W17 121.3(10) . . ?
W6 O91 Na9 105.6(9) . . ?
W25 O92 W7 153.7(11) . . ?
W1 O94 Zr8 157.9(11) . . ?
W22 O95 W17 149.9(11) . . ?
W25 O96 W18 147.6(11) . . ?
W40 O98 W33 119.3(10) . . ?
Si2 O99 W34 126.9(11) . . ?
Si2 O99 W13 121.5(10) . . ?
W34 O99 W13 93.8(7) . . ?
Si2 O99 W31 122.8(11) . . ?
W34 O99 W31 91.7(6) . . ?
W13 O99 W31 90.8(6) . . ?
W22 O100 W20 120.2(10) . . ?
W31 O102 W13 121.0(9) . . ?
W11 O103 Na5 159.9(13) . . ?
Si2 O104 W27 124.8(11) . . ?
Si2 O104 W14 122.6(11) . . ?
W27 O104 W14 92.2(6) . . ?
Si2 O104 Zr4 125.1(10) . . ?
W27 O104 Zr4 91.0(7) . . ?
W14 O104 Zr4 91.4(6) . . ?
W18 O105 W6 123.5(10) . . ?
Si3 O106 W19 123.7(10) . . ?
Si3 O106 W25 126.0(9) . . ?
W19 O106 W25 91.5(6) . . ?
Si3 O106 W21 124.4(9) . . ?
W19 O106 W21 91.4(6) . . ?
W25 O106 W21 89.6(6) . . ?
W38 O107 W29 154.1(13) . . ?
W39 O108 W35 117.4(10) . . ?
W3 O109 Zr5 120.6(9) . . ?
W13 O110 W2 145.2(10) . . ?
W8 O114 Zr8 122.5(10) . . ?
W23 O115 W2 120.2(10) . . ?
W27 O117 W14 119.2(10) . . ?
W35 O119 W12 148.0(12) . . ?
W2 O121 Zr3 129.5(11) . . ?
W40 O123 W32 117.4(10) . . ?
W12 O124 Zr1 121.0(10) . . ?
Si2 O125 W33 127.7(11) . . ?
Si2 O125 W32 120.7(10) . . ?
W33 O125 W32 92.6(8) . . ?
Si2 O125 W40 124.0(12) . . ?
W33 O125 W40 90.7(7) . . ?
W32 O125 W40 91.2(7) . . ?
W21 O126 W19 120.0(9) . . ?
W9 O127 Zr2 127.5(12) . . ?
W30 O128 Zr2 127.8(11) . . ?
W39 O129 W29 153.0(12) . . ?
W29 O130 Zr1 120.0(11) . . ?
W2 O131 Na8 137.3(12) . . ?
W31 O132 W33 145.3(11) . . ?
Si1 O134 W38 127.2(12) . . ?
Si1 O134 W28 119.8(12) . . ?
W38 O134 W28 95.7(8) . . ?
Si1 O134 W36 121.3(12) . . ?
W38 O134 W36 93.0(7) . . ?
W28 O134 W36 91.1(7) . . ?
W37 O136 W35 118.6(11) . . ?
W32 O137 W33 122.3(11) . . ?
W20 O138 Na7 114.0(10) . . ?
W31 O140 W34 119.0(9) . . ?
W36 O141 W30 155.9(12) . . ?
W30 O143 W9 119.3(10) . . ?
Si1 O145 W9 126.6(12) . . ?
Si1 O145 W30 126.8(12) . . ?
W9 O145 W30 92.1(8) . . ?
W34 O146 W40 149.9(11) . . ?
W28 O148 Zr1 151.3(12) . . ?
W37 O151 W36 149.3(13) . . ?
W37 O154 W30 152.8(13) . . ?
W37 O155 W39 120.3(12) . . ?
W38 O159 W28 120.9(11) . . ?
W20 O163 W26 147.5(11) . . ?
Si1 O164 W12 123.7(11) . . ?
Si1 O164 W29 124.4(12) . . ?
W12 O164 W29 91.1(7) . . ?
Si1 O164 Zr1 126.5(11) . . ?
W12 O164 Zr1 90.8(7) . . ?
W29 O164 Zr1 89.7(7) . . ?
W39 O166 W38 150.1(13) . . ?
Na4 O4W Na2 101.7(10) . . ?
Na4 O6W Na8 95.9(9) . . ?
Na8 O7W Na4 87.7(8) . . ?
Na4 O9W Na2 91.3(8) . . ?
Na1 O13W Na3 100.3(9) . . ?
Na3 O14W Na1 91.1(7) . . ?
Na6 O18W Na3 88.0(8) . . ?
Na3 O21W Na6 96.9(9) . . ?
Na9 O28W Na5 124.2(12) 2_676 . ?

loop_
_geom_bond_atom_site_label_1
_geom_bond_atom_site_label_2
_geom_bond_distance
_geom_bond_site_symmetry_2
_geom_bond_publ_flag
Zr1 O57 2.04(2) . ?
Zr1 O148 2.05(2) . ?
Zr1 O124 2.100(18) . ?
Zr1 O130 2.11(2) . ?
Zr1 O2 2.11(2) . ?
Zr1 O1 2.12(2) . ?
Zr1 O164 2.49(2) . ?
Zr1 W29 3.432(3) . ?
Zr1 W12 3.453(3) . ?
Zr1 Zr8 3.595(4) . ?
Zr2 O47 2.08(2) . ?
Zr2 O127 2.12(2) . ?
Zr2 O24 2.13(2) . ?
Zr2 O128 2.14(2) . ?
Zr2 O3 2.20(2) . ?
Zr2 O4 2.241(19) . ?
Zr2 O5 2.27(2) . ?
Zr2 Zr3 3.350(4) . ?
Zr3 O43 2.11(2) . ?
Zr3 O79 2.110(19) . ?
Zr3 O41 2.12(2) . ?
Zr3 O121 2.134(19) . ?
Zr3 O3 2.167(19) . ?
Zr3 O4 2.22(2) . ?
Zr3 O5 2.26(2) . ?
Zr4 O30 2.092(18) . ?
Zr4 O8 2.09(2) . ?
Zr4 O55 2.10(2) . ?
Zr4 O50 2.12(2) . ?
Zr4 O9 2.13(2) . ?
Zr4 O85 2.136(18) . ?
Zr4 O104 2.48(2) . ?
Zr4 W27 3.439(3) . ?
Zr4 W14 3.452(3) . ?
Zr4 Zr5 3.588(4) . ?
Zr5 O46 2.07(2) . ?
Zr5 O87 2.09(2) . ?
Zr5 O32 2.095(17) . ?
Zr5 O109 2.107(17) . ?
Zr5 O9 2.14(2) . ?
Zr5 O8 2.15(2) . ?
Zr5 O56 2.478(18) . ?
Zr5 W5 3.438(3) . ?
Zr5 W3 3.448(3) . ?
Zr6 O44 2.105(17) . ?
Zr6 O66 2.111(18) . ?
Zr6 O34 2.118(19) . ?
Zr6 O18 2.145(18) . ?
Zr6 O10 2.162(17) . ?
Zr6 O11 2.216(19) . ?
Zr6 O12 2.28(2) . ?
Zr6 Zr7 3.334(4) . ?
Zr7 O48 2.084(18) . ?
Zr7 O81 2.097(19) . ?
Zr7 O45 2.101(18) . ?
Zr7 O29 2.120(17) . ?
Zr7 O11 2.185(18) . ?
Zr7 O10 2.23(2) . ?
Zr7 O12 2.242(19) . ?
Zr8 O61 2.01(2) . ?
Zr8 O94 2.066(18) . ?
Zr8 O114 2.10(2) . ?
Zr8 O89 2.109(17) . ?
Zr8 O2 2.12(2) . ?
Zr8 O1 2.16(2) . ?
Zr8 O35 2.493(19) . ?
Zr8 W8 3.435(3) . ?
Zr8 W11 3.450(2) . ?
Si1 O145 1.59(2) . ?
Si1 O164 1.59(2) . ?
Si1 O23 1.61(2) . ?
Si1 O134 1.68(2) . ?
Si2 O86 1.60(2) . ?
Si2 O99 1.64(2) . ?
Si2 O104 1.65(2) . ?
Si2 O125 1.65(2) . ?
Si3 O88 1.57(2) . ?
Si3 O71 1.608(18) . ?
Si3 O106 1.639(19) . ?
Si3 O56 1.668(19) . ?
Si4 O60 1.62(2) . ?
Si4 O70 1.622(18) . ?
Si4 O35 1.65(2) . ?
Si4 O82 1.65(2) . ?
W1 O72 1.726(18) . ?
W1 O94 1.821(18) . ?
W1 O81 1.85(2) . ?
W1 O27 2.04(2) . ?
W1 O84 2.047(19) . ?
W1 O70 2.279(18) . ?
W2 O131 1.71(2) . ?
W2 O55 1.80(2) . ?
W2 O121 1.799(19) . ?
W2 O110 2.000(19) . ?
W2 O115 2.01(2) . ?
W2 O86 2.29(2) . ?
W3 O77 1.736(16) . ?
W3 O109 1.860(19) . ?
W3 O54 1.885(19) . ?
W3 O63 1.918(19) . ?
W3 O25 1.979(19) . ?
W3 O56 2.377(16) . ?
W4 O64 1.766(18) . ?
W4 O18 1.803(19) . ?
W4 O32 1.824(17) . ?
W4 O20 2.031(19) . ?
W4 O33 2.06(2) . ?
W4 O71 2.308(18) . ?
W5 O116 1.70(2) . ?
W5 O44 1.814(16) . ?
W5 O87 1.831(19) . ?
W5 O22 1.965(19) . ?
W5 O54 1.988(17) . ?
W5 O56 2.271(19) . ?
W6 O91 1.759(19) . ?
W6 O46 1.808(19) . ?
W6 O33 1.830(18) . ?
W6 O105 1.92(2) . ?
W6 O37 2.022(17) . ?
W6 O88 2.375(18) . ?
W6 Na9 3.618(17) . ?
W7 O152 1.754(18) . ?
W7 O34 1.818(19) . ?
W7 O20 1.865(19) . ?
W7 O92 1.925(18) . ?
W7 O15 2.027(19) . ?
W7 O71 2.272(17) . ?
W8 O158 1.62(2) . ?
W8 O114 1.82(2) . ?
W8 O48 1.838(17) . ?
W8 O28 1.971(17) . ?
W8 O52 2.002(19) . ?
W8 O35 2.300(19) . ?
W9 O75 1.70(2) . ?
W9 O127 1.833(19) . ?
W9 O57 1.84(2) . ?
W9 O143 1.99(2) . ?
W9 O21 2.00(2) . ?
W9 O145 2.30(2) . ?
W10 O93 1.770(19) . ?
W10 O27 1.831(18) . ?
W10 O61 1.884(19) . ?
W10 O80 1.94(2) . ?
W10 O49 2.027(17) . ?
W10 O60 2.31(2) . ?
W11 O103 1.702(18) . ?
W11 O89 1.853(19) . ?
W11 O28 1.89(2) . ?
W11 O78 1.972(19) . ?
W11 O76 1.98(2) . ?
W11 O35 2.385(17) . ?
W12 O73 1.762(19) . ?
W12 O47 1.84(2) . ?
W12 O124 1.86(2) . ?
W12 O119 1.97(2) . ?
W12 O36 2.02(2) . ?
W12 O164 2.358(19) . ?
W13 O58 1.69(2) . ?
W13 O30 1.813(18) . ?
W13 O110 1.86(2) . ?
W13 O102 1.958(19) . ?
W13 O40 2.00(2) . ?
W13 O99 2.35(2) . ?
W14 O111 1.728(18) . ?
W14 O43 1.79(2) . ?
W14 O85 1.83(2) . ?
W14 O31 2.01(2) . ?
W14 O117 2.02(2) . ?
W14 O104 2.343(18) . ?
W15 O101 1.791(18) . ?
W15 O45 1.826(19) . ?
W15 O84 1.900(19) . ?
W15 O16 1.938(18) . ?
W15 O26 2.01(2) . ?
W15 O70 2.276(18) . ?
W16 O42 1.727(16) . ?
W16 O53 1.893(19) . ?
W16 O63 1.908(19) . ?
W16 O37 1.907(18) . ?
W16 O51 1.957(18) . ?
W16 O88 2.344(17) . ?
W17 O113 1.753(19) . ?
W17 O76 1.84(2) . ?
W17 O74 1.85(2) . ?
W17 O90 1.925(19) . ?
W17 O95 1.95(2) . ?
W17 O82 2.384(17) . ?
W18 O156 1.73(2) . ?
W18 O15 1.836(18) . ?
W18 O105 1.91(2) . ?
W18 O96 1.940(19) . ?
W18 O51 1.962(17) . ?
W18 O88 2.393(18) . ?
W19 O122 1.76(2) . ?
W19 O66 1.817(16) . ?
W19 O22 1.878(19) . ?
W19 O83 1.96(2) . ?
W19 O126 2.018(18) . ?
W19 O106 2.328(19) . ?
W20 O138 1.77(2) . ?
W20 O26 1.853(18) . ?
W20 O80 1.90(2) . ?
W20 O163 1.91(2) . ?
W20 O100 1.963(18) . ?
W20 O60 2.406(19) . ?
W20 Na7 3.598(15) . ?
W21 O147 1.707(18) . ?
W21 O25 1.843(19) . ?
W21 O126 1.89(2) . ?
W21 O53 1.942(19) . ?
W21 O38 1.949(19) . ?
W21 O106 2.396(16) . ?
W22 O144 1.731(19) . ?
W22 O49 1.854(19) . ?
W22 O95 1.88(2) . ?
W22 O78 1.886(19) . ?
W22 O100 1.922(19) . ?
W22 O60 2.332(18) . ?
W23 O118 1.75(2) . ?
W23 O79 1.840(18) . ?
W23 O115 1.86(2) . ?
W23 O67 1.92(2) . ?
W23 O69 1.972(19) . ?
W23 O86 2.32(2) . ?
W24 O150 1.75(2) . ?
W24 O29 1.790(16) . ?
W24 O52 1.83(2) . ?
W24 O65 1.95(2) . ?
W24 O74 2.037(18) . ?
W24 O82 2.28(2) . ?
W25 O139 1.76(2) . ?
W25 O96 1.89(2) . ?
W25 O92 1.903(17) . ?
W25 O83 1.92(2) . ?
W25 O38 1.960(17) . ?
W25 O106 2.372(19) . ?
W26 O97 1.75(2) . ?
W26 O16 1.893(17) . ?
W26 O90 1.923(17) . ?
W26 O163 1.92(2) . ?
W26 O65 1.93(2) . ?
W26 O82 2.360(19) . ?
W27 O62 1.74(2) . ?
W27 O50 1.82(2) . ?
W27 O117 1.895(19) . ?
W27 O68 1.923(18) . ?
W27 O59 1.97(2) . ?
W27 O104 2.34(2) . ?
W28 O120 1.778(19) . ?
W28 O148 1.84(2) . ?
W28 O21 1.86(2) . ?
W28 O17 1.99(2) . ?
W28 O159 2.00(2) . ?
W28 O134 2.33(2) . ?
W29 O133 1.73(2) . ?
W29 O130 1.85(2) . ?
W29 O36 1.874(19) . ?
W29 O107 1.94(2) . ?
W29 O129 1.97(2) . ?
W29 O164 2.38(2) . ?
W30 O135 1.75(2) . ?
W30 O128 1.813(19) . ?
W30 O143 1.90(2) . ?
W30 O154 1.94(2) . ?
W30 O141 2.03(2) . ?
W30 O145 2.36(2) . ?
W31 O149 1.705(18) . ?
W31 O69 1.88(2) . ?
W31 O132 1.91(2) . ?
W31 O102 1.93(2) . ?
W31 O140 1.93(2) . ?
W31 O99 2.402(18) . ?
W32 O157 1.74(2) . ?
W32 O41 1.81(2) . ?
W32 O31 1.85(2) . ?
W32 O137 1.907(19) . ?
W32 O123 2.06(2) . ?
W32 O125 2.352(19) . ?
W33 O39 1.77(2) . ?
W33 O67 1.91(2) . ?
W33 O132 1.939(19) . ?
W33 O137 1.951(18) . ?
W33 O98 1.97(2) . ?
W33 O125 2.32(2) . ?
W34 O112 1.70(2) . ?
W34 O146 1.90(2) . ?
W34 O40 1.91(2) . ?
W34 O68 1.915(18) . ?
W34 O140 1.98(2) . ?
W34 O99 2.29(2) . ?
W35 O142 1.705(19) . ?
W35 O24 1.78(2) . ?
W35 O119 1.86(2) . ?
W35 O136 2.01(2) . ?
W35 O108 2.05(2) . ?
W35 O23 2.35(2) . ?
W36 O161 1.74(2) . ?
W36 O141 1.80(2) . ?
W36 O17 1.91(2) . ?
W36 O151 1.95(2) . ?
W36 O19 1.95(2) . ?
W36 O134 2.40(2) . ?
W37 O160 1.72(2) . ?
W37 O151 1.86(2) . ?
W37 O154 1.89(2) . ?
W37 O155 1.92(2) . ?
W37 O136 1.92(2) . ?
W37 O23 2.41(2) . ?
W38 O165 1.70(2) . ?
W38 O107 1.89(2) . ?
W38 O159 1.90(2) . ?
W38 O19 1.92(2) . ?
W38 O166 1.92(2) . ?
W38 O134 2.25(2) . ?
W39 O162 1.71(2) . ?
W39 O129 1.85(2) . ?
W39 O166 1.91(2) . ?
W39 O108 1.92(2) . ?
W39 O155 1.96(2) . ?
W39 O23 2.39(2) . ?
W40 O153 1.81(2) . ?
W40 O59 1.85(2) . ?
W40 O123 1.904(19) . ?
W40 O98 1.92(2) . ?
W40 O146 1.937(19) . ?
W40 O125 2.39(2) . ?
Na1 O12W 2.36(2) . ?
Na1 O13W 2.38(2) . ?
Na1 O64 2.42(2) . ?
Na1 O29W 2.51(3) . ?
Na1 O11W 2.53(3) . ?
Na1 O14W 2.62(2) . ?
Na1 Na3 3.70(2) . ?
Na2 O4W 2.36(3) . ?
Na2 O72 2.40(2) . ?
Na2 O3W 2.41(2) . ?
Na2 O2W 2.48(3) . ?
Na2 O1W 2.51(3) . ?
Na2 O9W 2.54(2) . ?
Na2 Na4 3.61(2) . ?
Na3 O17W 2.32(3) . ?
Na3 O21W 2.33(2) . ?
Na3 O16W 2.40(2) . ?
Na3 O13W 2.44(3) . ?
Na3 O14W 2.56(3) . ?
Na3 O18W 2.62(3) . ?
Na3 Na6 3.61(2) . ?
Na4 O4W 2.29(2) . ?
Na4 O6W 2.38(2) . ?
Na4 O5W 2.40(2) . ?
Na4 O8W 2.47(3) . ?
Na4 O9W 2.51(3) . ?
Na4 O7W 2.61(3) . ?
Na4 Na8 3.60(2) . ?
Na5 O27W 2.34(3) . ?
Na5 O25W 2.39(3) . ?
Na5 O28W 2.40(3) . ?
Na5 O26W 2.39(4) . ?
Na5 O103 2.43(2) . ?
Na5 O24W 2.45(3) . ?
Na6 O10W 2.33(3) . ?
Na6 O15W 2.46(3) . ?
Na6 O21W 2.49(3) . ?
Na6 O19W 2.52(3) . ?
Na6 O18W 2.57(3) . ?
Na6 O75 2.61(3) . ?
Na7 O22W 2.38(3) . ?
Na7 O49W 2.39(3) . ?
Na7 O31W 2.39(3) . ?
Na7 O20W 2.48(3) . ?
Na7 O138 2.49(2) . ?
Na7 O30W 2.54(3) . ?
Na8 O37W 2.35(3) . ?
Na8 O6W 2.47(3) . ?
Na8 O40W 2.47(3) . ?
Na8 O131 2.51(3) . ?
Na8 O38W 2.55(3) . ?
Na8 O7W 2.59(2) . ?
Na9 O48W 2.32(4) . ?
Na9 O28W 2.40(3) 2_676 ?
Na9 O36W 2.50(3) . ?
Na9 O46W 2.51(3) . ?
Na9 O45W 2.50(4) . ?
Na9 O91 2.72(2) . ?
B1 O5 1.32(4) . ?
B1 O6 1.37(4) . ?
B1 O7 1.40(4) . ?
B2 O12 1.32(3) . ?
B2 O13 1.32(3) . ?
B2 O14 1.39(4) . ?
